data_1513010
loop_
_publ_author_name
'Dmitry A. Kurmaev'
'Nicolai A. Kolosov'
'Svetlana Ch. Gagieva'
'Alexandra O. Borissova'
'Vladislav A. Tuskaev'
'Natalya M. Bravaya'
'Boris M. Bulychev'

_publ_section_title
;
 Coordination compounds of chromium (+3) and vanadium (+3) and (+5) with
 2,6-bis(diphenylhydroxymethyl)pyridyl ligand: Synthesis and study of
 catalytic activity in the polymerization of ethylene
;
_journal_name_full
;
Inorganica Chimica Acta
;
_journal_page_first 136
_journal_page_last 143
_journal_paper_doi 10.1016/j.ica.2012.11.006
_journal_volume 396
_journal_year 2013
_chemical_formula_moiety 'C35 H32 Cl2 N O3 V, C4 H8 O'
_chemical_formula_sum 'C39 H40 Cl2 N O4 V'
_chemical_formula_weight 708.56
_space_group_IT_number 2
_symmetry_cell_setting triclinic
_symmetry_space_group_name_Hall '-P 1'
_symmetry_space_group_name_H-M 'P -1'
_atom_sites_solution_hydrogens geom
_atom_sites_solution_primary direct
_atom_sites_solution_secondary difmap
_cell_angle_alpha 83.905(3)
_cell_angle_beta 70.256(3)
_cell_angle_gamma 89.896(3)
_cell_formula_units_Z 8
_cell_length_a 15.050(2)
_cell_length_b 21.834(3)
_cell_length_c 22.090(3)
_cell_measurement_reflns_used 1296
_cell_measurement_temperature 100(2)
_cell_measurement_theta_max 25
_cell_measurement_theta_min 2
_cell_volume 6789.0(16)
_computing_cell_refinement 'APEX2 (Bruker, 2005)'
_computing_data_collection 'APEX2 (Bruker, 2005)'
_computing_data_reduction 'APEX2 (Bruker, 2005)'
_computing_molecular_graphics 'SHELXTL ver. 5.1 (Sheldrick, 1998b)'
_computing_publication_material 'SHELXTL ver. 5.1 (Sheldrick, 1998b)'
_computing_structure_refinement 'SHELXTL ver. 5.1 (Sheldrick, 1998b)'
_computing_structure_solution 'SHELXTL ver. 5.1 (Sheldrick, 1998b)'
_diffrn_ambient_temperature 100(2)
_diffrn_measured_fraction_theta_full 0.995
_diffrn_measured_fraction_theta_max 0.995
_diffrn_measurement_device_type 'Bruker SMART APEX2 CCD area detector'
_diffrn_measurement_method 'phi and omega scans'
_diffrn_radiation_monochromator graphite
_diffrn_radiation_source 'fine-focus sealed tube'
_diffrn_radiation_type MoK\a
_diffrn_radiation_wavelength 0.71073
_diffrn_reflns_av_R_equivalents 0.2249
_diffrn_reflns_av_sigmaI/netI 0.3940
_diffrn_reflns_limit_h_max 20
_diffrn_reflns_limit_h_min -20
_diffrn_reflns_limit_k_max 29
_diffrn_reflns_limit_k_min -29
_diffrn_reflns_limit_l_max 30
_diffrn_reflns_limit_l_min -30
_diffrn_reflns_number 79971
_diffrn_reflns_theta_full 29.00
_diffrn_reflns_theta_max 29.00
_diffrn_reflns_theta_min 0.94
_exptl_absorpt_coefficient_mu 0.492
_exptl_absorpt_correction_T_max 0.9617
_exptl_absorpt_correction_T_min 0.9079
_exptl_absorpt_correction_type multi-scan
_exptl_absorpt_process_details 'APEX2 (Bruker, 2005)'
_exptl_crystal_colour green
_exptl_crystal_density_diffrn 1.386
_exptl_crystal_density_method 'not measured'
_exptl_crystal_description prism
_exptl_crystal_F_000 2960
_exptl_crystal_size_max 0.20
_exptl_crystal_size_mid 0.14
_exptl_crystal_size_min 0.08
_refine_diff_density_max 0.898
_refine_diff_density_min -1.154
_refine_diff_density_rms 0.128
_refine_ls_extinction_method none
_refine_ls_goodness_of_fit_ref 0.872
_refine_ls_hydrogen_treatment constr
_refine_ls_matrix_type full
_refine_ls_number_parameters 1303
_refine_ls_number_reflns 35931
_refine_ls_number_restraints 0
_refine_ls_restrained_S_all 0.872
_refine_ls_R_factor_all 0.2483
_refine_ls_R_factor_gt 0.1050
_refine_ls_shift/su_max 0.001
_refine_ls_shift/su_mean 0.000
_refine_ls_structure_factor_coef Fsqd
_refine_ls_weighting_details 'calc w=1/[\s^2^(Fo^2^)+(0.0500P)^2^+1.0000P] where P=(Fo^2^+2Fc^2^)/3'
_refine_ls_weighting_scheme calc
_refine_ls_wR_factor_gt 0.2066
_refine_ls_wR_factor_ref 0.2432
_reflns_number_gt 10222
_reflns_number_total 35931
_reflns_threshold_expression I>2/s(I)
_cod_data_source_file ICA-2013-396-136-143-3.cif
_cod_data_source_block fin_thf
_cod_original_sg_symbol_H-M P-1
_cod_database_code 1513010

loop_
_symmetry_equiv_pos_as_xyz
'x, y, z'
'-x, -y, -z'

loop_
_atom_site_label
_atom_site_type_symbol
_atom_site_fract_x
_atom_site_fract_y
_atom_site_fract_z
_atom_site_U_iso_or_equiv
_atom_site_adp_type
_atom_site_occupancy
_atom_site_symmetry_multiplicity
_atom_site_calc_flag
_atom_site_refinement_flags
V1 V 0.26942(8) 0.33973(5) 0.79929(6) 0.0113(3) Uani 1 1 d .
V3 V 0.32164(9) 0.16024(5) 0.20175(6) 0.0184(3) Uani 1 1 d .
V4 V 0.80719(8) 0.16192(5) 0.20808(6) 0.0121(3) Uani 1 1 d .
V2 V -0.24149(9) 0.33742(5) 0.79073(6) 0.0176(3) Uani 1 1 d .
Cl2 Cl 0.13859(12) 0.27912(8) 0.85828(9) 0.0203(4) Uani 1 1 d .
Cl1 Cl 0.18486(14) 0.39211(8) 0.74066(10) 0.0256(5) Uani 1 1 d .
Cl2C Cl 0.67970(13) 0.09748(8) 0.27293(10) 0.0266(5) Uani 1 1 d .
Cl2B Cl 0.18047(13) 0.10628(8) 0.26027(9) 0.0210(4) Uani 1 1 d .
Cl1B Cl 0.25002(14) 0.21992(8) 0.14169(10) 0.0251(5) Uani 1 1 d .
Cl2A Cl -0.30551(13) 0.40422(8) 0.72914(9) 0.0214(4) Uani 1 1 d .
Cl1A Cl -0.38595(13) 0.28840(8) 0.83994(9) 0.0243(4) Uani 1 1 d .
Cl1C Cl 0.71262(13) 0.21214(8) 0.15864(9) 0.0190(4) Uani 1 1 d .
O2C O 0.8552(3) 0.10106(19) 0.1586(2) 0.0130(11) Uani 1 1 d .
O3 O 0.3386(3) 0.2929(2) 0.8606(2) 0.0151(11) Uani 1 1 d .
O1A O -0.2401(3) 0.39568(19) 0.8425(2) 0.0135(7) Uani 1 1 d .
H1AA H -0.2956 0.3971 0.8792 0.016 Uiso 1 1 calc R
O2 O 0.3267(3) 0.29365(19) 0.7357(2) 0.0164(8) Uani 1 1 d .
O3B O 0.4516(4) 0.2080(2) 0.1422(2) 0.0238(13) Uani 1 1 d .
O1C O 0.8012(3) 0.20753(19) 0.2731(2) 0.0170(8) Uani 1 1 d .
H1CA H 0.7651 0.2435 0.2751 0.020 Uiso 1 1 calc R
O3C O 0.9192(3) 0.2198(2) 0.1422(2) 0.0158(11) Uani 1 1 d .
O2B O 0.3665(3) 0.0982(2) 0.1542(2) 0.0156(11) Uani 1 1 d .
O2A O -0.1820(3) 0.29302(19) 0.7236(2) 0.0164(8) Uani 1 1 d .
O1 O 0.2668(3) 0.40422(19) 0.8448(2) 0.0135(7) Uani 1 1 d .
H1A H 0.2125 0.4060 0.8822 0.016 Uiso 1 1 calc R
O1B O 0.3150(3) 0.20471(19) 0.2672(2) 0.0170(8) Uani 1 1 d .
H1BA H 0.2882 0.2440 0.2651 0.020 Uiso 1 1 calc R
O3A O -0.1951(3) 0.2748(2) 0.8531(2) 0.0226(12) Uani 1 1 d .
N1 N 0.3918(4) 0.3902(3) 0.7452(3) 0.0163(9) Uani 1 1 d .
N1A N -0.1126(4) 0.3820(3) 0.7468(3) 0.0163(9) Uani 1 1 d .
N1B N 0.3916(4) 0.1103(3) 0.2538(3) 0.0152(13) Uani 1 1 d .
N1C N 0.8904(4) 0.1160(2) 0.2541(3) 0.0159(14) Uani 1 1 d .
C5B C 0.4284(5) 0.0571(3) 0.2329(3) 0.0154(11) Uani 1 1 d .
C3A C 0.0407(5) 0.4585(3) 0.6745(4) 0.0223(18) Uani 1 1 d .
H3AA H 0.0935 0.4850 0.6497 0.027 Uiso 1 1 calc R
C7C C 0.7685(5) 0.1923(3) 0.3897(4) 0.0184(12) Uani 1 1 d .
C18 C 0.4736(5) 0.4254(3) 0.8728(4) 0.0210(18) Uani 1 1 d .
H18A H 0.5111 0.4164 0.8308 0.025 Uiso 1 1 calc R
C8 C 0.2022(6) 0.5202(4) 0.8230(4) 0.0273(14) Uani 1 1 d .
H8A H 0.1682 0.4839 0.8220 0.033 Uiso 1 1 calc R
C30B C 0.2423(5) -0.0751(3) 0.1812(4) 0.0209(12) Uani 1 1 d .
H30A H 0.1763 -0.0790 0.1893 0.025 Uiso 1 1 calc R
C13C C 0.9145(5) 0.2495(3) 0.3129(3) 0.0173(12) Uani 1 1 d .
C7A C -0.2048(5) 0.5062(3) 0.8369(3) 0.0132(15) Uani 1 1 d .
C31C C 1.0990(5) 0.0814(3) 0.1206(4) 0.026(2) Uani 1 1 d .
H31A H 1.0993 0.0891 0.1621 0.032 Uiso 1 1 calc R
C31B C 0.2800(5) -0.0201(3) 0.1789(4) 0.0206(17) Uani 1 1 d .
H31B H 0.2407 0.0144 0.1856 0.025 Uiso 1 1 calc R
C6 C 0.3374(5) 0.4534(3) 0.8311(4) 0.0176(16) Uani 1 1 d .
C26C C 1.0135(5) 0.0653(3) 0.1129(4) 0.0185(12) Uani 1 1 d .
C26 C 0.4802(5) 0.2562(3) 0.6860(4) 0.0197(12) Uani 1 1 d .
C26A C -0.0303(5) 0.2513(3) 0.6791(4) 0.0197(12) Uani 1 1 d .
C13 C 0.3830(5) 0.4450(3) 0.8837(3) 0.0123(10) Uani 1 1 d .
C6C C 0.8439(5) 0.1963(3) 0.3218(3) 0.0133(16) Uani 1 1 d .
C13B C 0.2619(5) 0.1853(3) 0.3866(3) 0.0173(12) Uani 1 1 d .
C26B C 0.3769(5) -0.0115(3) 0.1666(4) 0.0185(12) Uani 1 1 d .
C19C C 0.9226(5) 0.0559(3) 0.1676(3) 0.0143(11) Uani 1 1 d .
C4 C 0.5188(5) 0.4087(3) 0.6482(4) 0.0224(13) Uani 1 1 d .
H4A H 0.5563 0.3960 0.6079 0.027 Uiso 1 1 calc R
C1 C 0.4077(5) 0.4433(3) 0.7646(3) 0.0160(11) Uani 1 1 d .
C20 C 0.3917(5) 0.3074(3) 0.6189(4) 0.0209(10) Uani 1 1 d .
C1C C 0.8924(5) 0.1346(3) 0.3097(4) 0.0164(16) Uani 1 1 d .
C20C C 0.8798(5) -0.0089(3) 0.1696(4) 0.0209(10) Uani 1 1 d .
C5 C 0.4454(5) 0.3719(3) 0.6893(3) 0.0154(11) Uani 1 1 d .
C7 C 0.2898(5) 0.5152(3) 0.8279(3) 0.0184(12) Uani 1 1 d .
C31 C 0.5658(5) 0.2656(3) 0.6924(4) 0.0255(13) Uani 1 1 d .
H31C H 0.5857 0.3059 0.6958 0.031 Uiso 1 1 calc R
C20A C -0.1025(5) 0.3153(3) 0.6069(3) 0.0143(11) Uani 1 1 d .
C7B C 0.4163(6) 0.2412(3) 0.3208(4) 0.0258(19) Uani 1 1 d .
C6A C -0.1676(5) 0.4394(3) 0.8356(4) 0.0188(17) Uani 1 1 d .
C5C C 0.9297(5) 0.0646(3) 0.2341(3) 0.0139(15) Uani 1 1 d .
C19B C 0.4224(5) 0.0496(3) 0.1668(4) 0.0209(10) Uani 1 1 d .
C21 C 0.3005(5) 0.3102(3) 0.6174(4) 0.0208(12) Uani 1 1 d .
H21A H 0.2490 0.3123 0.6564 0.025 Uiso 1 1 calc R
C2B C 0.4254(5) 0.0882(3) 0.3526(3) 0.0169(11) Uani 1 1 d .
H2BA H 0.4245 0.0996 0.3932 0.020 Uiso 1 1 calc R
C21B C 0.6020(5) 0.0758(3) 0.1263(3) 0.0165(16) Uani 1 1 d .
H21B H 0.5986 0.0807 0.1692 0.020 Uiso 1 1 calc R
C2 C 0.4796(5) 0.4832(3) 0.7251(3) 0.0174(11) Uani 1 1 d .
H2A H 0.4904 0.5223 0.7370 0.021 Uiso 1 1 calc R
C4B C 0.4646(5) 0.0183(3) 0.2712(4) 0.0190(17) Uani 1 1 d .
H4BA H 0.4917 -0.0193 0.2571 0.023 Uiso 1 1 calc R
C14C C 0.8776(6) 0.3081(3) 0.3141(4) 0.0242(19) Uani 1 1 d .
H14A H 0.8124 0.3127 0.3202 0.029 Uiso 1 1 calc R
C1B C 0.3897(5) 0.1267(3) 0.3114(3) 0.0160(11) Uani 1 1 d .
C18C C 1.0088(6) 0.2445(3) 0.3034(4) 0.0236(19) Uani 1 1 d .
H18B H 1.0344 0.2047 0.3019 0.028 Uiso 1 1 calc R
C19A C -0.0930(5) 0.3067(3) 0.6745(3) 0.0163(10) Uani 1 1 d .
C2C C 0.9266(5) 0.0983(3) 0.3495(3) 0.0169(11) Uani 1 1 d .
H2CA H 0.9214 0.1094 0.3909 0.020 Uiso 1 1 calc R
C18A C -0.0334(5) 0.4133(3) 0.8810(3) 0.0179(16) Uani 1 1 d .
H18C H 0.0099 0.4128 0.8383 0.021 Uiso 1 1 calc R
C21C C 0.7847(5) -0.0183(3) 0.1812(4) 0.0208(12) Uani 1 1 d .
H21C H 0.7451 0.0161 0.1853 0.025 Uiso 1 1 calc R
C5A C -0.0555(5) 0.3651(3) 0.6890(4) 0.0203(17) Uani 1 1 d .
C29B C 0.2961(5) -0.1279(3) 0.1722(4) 0.0239(19) Uani 1 1 d .
H29A H 0.2676 -0.1672 0.1741 0.029 Uiso 1 1 calc R
C14B C 0.2794(5) 0.1799(3) 0.4443(3) 0.0181(16) Uani 1 1 d .
H14B H 0.3426 0.1793 0.4443 0.022 Uiso 1 1 calc R
C10 C 0.2105(6) 0.6307(4) 0.8205(4) 0.0363(13) Uani 1 1 d .
H10A H 0.1839 0.6699 0.8168 0.044 Uiso 1 1 calc R
C1A C -0.0924(5) 0.4338(3) 0.7696(3) 0.0173(16) Uani 1 1 d .
C18B C 0.1708(6) 0.1854(4) 0.3862(4) 0.034(2) Uani 1 1 d .
H18D H 0.1604 0.1871 0.3460 0.041 Uiso 1 1 calc R
C19 C 0.4130(5) 0.3069(3) 0.6814(3) 0.0163(10) Uani 1 1 d .
C4A C 0.0205(5) 0.4036(3) 0.6506(3) 0.0192(17) Uani 1 1 d .
H4AA H 0.0586 0.3936 0.6091 0.023 Uiso 1 1 calc R
C3C C 0.9712(5) 0.0422(3) 0.3278(4) 0.0222(12) Uani 1 1 d .
H3CA H 1.0011 0.0176 0.3529 0.027 Uiso 1 1 calc R
C2A C -0.0177(5) 0.4722(3) 0.7338(3) 0.0174(11) Uani 1 1 d .
H2AA H -0.0059 0.5088 0.7501 0.021 Uiso 1 1 calc R
C6B C 0.3447(5) 0.1890(3) 0.3224(3) 0.0174(16) Uani 1 1 d .
C12A C -0.1574(5) 0.5531(3) 0.8504(4) 0.0208(17) Uani 1 1 d .
H12A H -0.1016 0.5453 0.8604 0.025 Uiso 1 1 calc R
C34C C 1.0592(5) 0.2781(4) 0.0853(4) 0.033(2) Uani 1 1 d .
H34A H 1.1278 0.2780 0.0781 0.039 Uiso 1 1 calc R
H34B H 1.0394 0.3212 0.0808 0.039 Uiso 1 1 calc R
C12 C 0.3395(5) 0.5686(3) 0.8311(4) 0.0236(18) Uani 1 1 d .
H12B H 0.3997 0.5660 0.8361 0.028 Uiso 1 1 calc R
C28 C 0.5054(6) 0.1468(3) 0.6875(4) 0.0283(11) Uani 1 1 d .
H28A H 0.4833 0.1064 0.6864 0.034 Uiso 1 1 calc R
C4C C 0.9692(5) 0.0253(3) 0.2704(4) 0.0224(13) Uani 1 1 d .
H4CA H 0.9945 -0.0125 0.2559 0.027 Uiso 1 1 calc R
C8A C -0.2859(5) 0.5175(3) 0.8209(4) 0.0208(12) Uani 1 1 d .
H8AA H -0.3187 0.4847 0.8115 0.025 Uiso 1 1 calc R
C8B C 0.5111(5) 0.2323(3) 0.3137(4) 0.0208(12) Uani 1 1 d .
H8BA H 0.5351 0.1921 0.3093 0.025 Uiso 1 1 calc R
C11B C 0.4411(6) 0.3485(3) 0.3245(4) 0.0326(15) Uani 1 1 d .
H11A H 0.4181 0.3890 0.3272 0.039 Uiso 1 1 calc R
C3B C 0.4604(5) 0.0353(3) 0.3319(4) 0.0241(18) Uani 1 1 d .
H3BA H 0.4836 0.0079 0.3591 0.029 Uiso 1 1 calc R
C9A C -0.3184(5) 0.5769(3) 0.8187(4) 0.0235(19) Uani 1 1 d .
H9AA H -0.3725 0.5851 0.8066 0.028 Uiso 1 1 calc R
C20B C 0.5223(5) 0.0600(3) 0.1125(4) 0.0220(18) Uani 1 1 d .
C15C C 0.9370(6) 0.3608(3) 0.3063(4) 0.029(2) Uani 1 1 d .
H15A H 0.9126 0.4010 0.3067 0.035 Uiso 1 1 calc R
C9 C 0.1614(6) 0.5767(3) 0.8196(4) 0.028(2) Uani 1 1 d .
H9A H 0.0999 0.5788 0.8166 0.033 Uiso 1 1 calc R
C13A C -0.1288(5) 0.4236(3) 0.8909(3) 0.0123(10) Uani 1 1 d .
C14 C 0.3251(5) 0.4575(3) 0.9470(4) 0.0245(13) Uani 1 1 d .
H14C H 0.2624 0.4706 0.9550 0.029 Uiso 1 1 calc R
C23B C 0.6960(6) 0.0771(4) 0.0127(4) 0.033(2) Uani 1 1 d .
H23A H 0.7553 0.0831 -0.0212 0.039 Uiso 1 1 calc R
C11 C 0.2976(6) 0.6260(3) 0.8267(4) 0.0326(15) Uani 1 1 d .
H11B H 0.3309 0.6624 0.8280 0.039 Uiso 1 1 calc R
C35B C 0.4846(5) 0.2667(3) 0.1571(3) 0.0179(16) Uani 1 1 d .
H35A H 0.4304 0.2908 0.1806 0.021 Uiso 1 1 calc R
H35B H 0.5257 0.2589 0.1837 0.021 Uiso 1 1 calc R
C27A C -0.0674(5) 0.1935(3) 0.6736(3) 0.0193(12) Uani 1 1 d .
H27A H -0.1264 0.1910 0.6670 0.023 Uiso 1 1 calc R
C16 C 0.4563(5) 0.4314(3) 0.9818(4) 0.0204(18) Uani 1 1 d .
H16A H 0.4829 0.4278 1.0154 0.024 Uiso 1 1 calc R
C30C C 1.1806(5) 0.0861(3) 0.0702(4) 0.0217(18) Uani 1 1 d .
H30B H 1.2380 0.0947 0.0772 0.026 Uiso 1 1 calc R
C35C C 1.0027(5) 0.2441(4) 0.1496(4) 0.0265(19) Uani 1 1 d .
H35C H 1.0394 0.2104 0.1619 0.032 Uiso 1 1 calc R
H35D H 0.9860 0.2724 0.1836 0.032 Uiso 1 1 calc R
C29 C 0.5959(6) 0.1561(4) 0.6927(4) 0.0361(16) Uani 1 1 d .
H29B H 0.6351 0.1225 0.6951 0.043 Uiso 1 1 calc R
C16B C 0.1141(6) 0.1769(4) 0.5016(4) 0.032(2) Uani 1 1 d .
H16B H 0.0626 0.1740 0.5413 0.039 Uiso 1 1 calc R
C12C C 0.7916(6) 0.2035(4) 0.4428(4) 0.0301(14) Uani 1 1 d .
H12C H 0.8556 0.2147 0.4357 0.036 Uiso 1 1 calc R
C28B C 0.3935(6) -0.1211(3) 0.1601(4) 0.0283(11) Uani 1 1 d .
H28B H 0.4321 -0.1560 0.1542 0.034 Uiso 1 1 calc R
C17 C 0.5096(5) 0.4187(3) 0.9212(4) 0.0203(17) Uani 1 1 d .
H17A H 0.5722 0.4051 0.9132 0.024 Uiso 1 1 calc R
C35A C -0.1008(5) 0.2512(4) 0.8440(4) 0.0240(19) Uani 1 1 d .
H35E H -0.0532 0.2855 0.8328 0.029 Uiso 1 1 calc R
H35F H -0.0826 0.2240 0.8089 0.029 Uiso 1 1 calc R
C24A C -0.0355(6) 0.3228(4) 0.4919(4) 0.035(2) Uani 1 1 d .
H24A H 0.0175 0.3190 0.4543 0.042 Uiso 1 1 calc R
C15B C 0.2029(5) 0.1752(3) 0.5035(4) 0.0253(19) Uani 1 1 d .
H15B H 0.2136 0.1708 0.5437 0.030 Uiso 1 1 calc R
C27 C 0.4514(5) 0.1947(3) 0.6841(3) 0.0193(12) Uani 1 1 d .
H27B H 0.3915 0.1875 0.6803 0.023 Uiso 1 1 calc R
C27B C 0.4314(5) -0.0651(3) 0.1569(4) 0.0230(18) Uani 1 1 d .
H27C H 0.4976 -0.0609 0.1477 0.028 Uiso 1 1 calc R
C9B C 0.5691(6) 0.2793(4) 0.3131(4) 0.035(2) Uani 1 1 d .
H9BA H 0.6330 0.2717 0.3087 0.042 Uiso 1 1 calc R
C30 C 0.6251(5) 0.2158(3) 0.6940(4) 0.0209(12) Uani 1 1 d .
H30C H 0.6861 0.2235 0.6961 0.025 Uiso 1 1 calc R
C25 C 0.4666(7) 0.3041(4) 0.5612(4) 0.0362(16) Uani 1 1 d .
H25A H 0.5291 0.3026 0.5622 0.043 Uiso 1 1 calc R
C23C C 0.8058(7) -0.1283(4) 0.1805(4) 0.040(2) Uani 1 1 d .
H23B H 0.7815 -0.1690 0.1832 0.048 Uiso 1 1 calc R
C35 C 0.3854(5) 0.2354(3) 0.8485(4) 0.0241(19) Uani 1 1 d .
H35G H 0.4515 0.2428 0.8191 0.029 Uiso 1 1 calc R
H35H H 0.3520 0.2089 0.8287 0.029 Uiso 1 1 calc R
C25C C 0.9394(7) -0.0583(4) 0.1625(4) 0.0362(16) Uani 1 1 d .
H25B H 1.0056 -0.0526 0.1528 0.043 Uiso 1 1 calc R
C25B C 0.5285(5) 0.0505(3) 0.0505(4) 0.0249(18) Uani 1 1 d .
H25C H 0.4743 0.0372 0.0420 0.030 Uiso 1 1 calc R
C10A C -0.2724(6) 0.6240(4) 0.8340(4) 0.0363(13) Uani 1 1 d .
H10B H -0.2965 0.6642 0.8341 0.044 Uiso 1 1 calc R
C34A C -0.1082(6) 0.2153(4) 0.9084(4) 0.034(2) Uani 1 1 d .
H34C H -0.0470 0.2162 0.9159 0.040 Uiso 1 1 calc R
H34D H -0.1289 0.1719 0.9104 0.040 Uiso 1 1 calc R
C8C C 0.6779(6) 0.1751(3) 0.3981(4) 0.0273(14) Uani 1 1 d .
H8CA H 0.6602 0.1660 0.3625 0.033 Uiso 1 1 calc R
C15 C 0.3624(5) 0.4500(3) 0.9954(4) 0.0255(19) Uani 1 1 d .
H15C H 0.3253 0.4572 1.0382 0.031 Uiso 1 1 calc R
C16C C 1.0299(6) 0.3525(4) 0.2983(4) 0.028(2) Uani 1 1 d .
H16C H 1.0699 0.3874 0.2941 0.033 Uiso 1 1 calc R
C32B C 0.4835(6) 0.2073(4) 0.0722(4) 0.0282(19) Uani 1 1 d .
H32A H 0.4357 0.1867 0.0589 0.034 Uiso 1 1 calc R
H32B H 0.5438 0.1859 0.0568 0.034 Uiso 1 1 calc R
C28A C -0.0181(6) 0.1403(3) 0.6779(4) 0.0283(11) Uani 1 1 d .
H28C H -0.0432 0.1011 0.6754 0.034 Uiso 1 1 calc R
C28C C 1.0967(5) 0.0681(4) -0.0017(4) 0.029(2) Uani 1 1 d .
H28D H 1.0962 0.0657 -0.0443 0.034 Uiso 1 1 calc R
C31A C 0.0538(5) 0.2558(3) 0.6867(4) 0.0255(13) Uani 1 1 d .
H31D H 0.0794 0.2948 0.6892 0.031 Uiso 1 1 calc R
C11C C 0.7304(6) 0.1998(4) 0.5046(4) 0.039(2) Uani 1 1 d .
H11C H 0.7501 0.2087 0.5394 0.046 Uiso 1 1 calc R
C22B C 0.6898(5) 0.0846(4) 0.0734(4) 0.029(2) Uani 1 1 d .
H22A H 0.7452 0.0960 0.0817 0.034 Uiso 1 1 calc R
C12B C 0.3817(6) 0.3004(4) 0.3263(4) 0.0301(14) Uani 1 1 d .
H12D H 0.3174 0.3073 0.3313 0.036 Uiso 1 1 calc R
C27C C 1.0129(6) 0.0614(4) 0.0497(4) 0.037(2) Uani 1 1 d .
H27D H 0.9551 0.0542 0.0427 0.044 Uiso 1 1 calc R
C33C C 1.0328(5) 0.2388(4) 0.0393(4) 0.0277(19) Uani 1 1 d .
H33A H 1.0461 0.2618 -0.0041 0.033 Uiso 1 1 calc R
H33B H 1.0671 0.1999 0.0350 0.033 Uiso 1 1 calc R
C34 C 0.3823(5) 0.2052(4) 0.9147(4) 0.029(2) Uani 1 1 d .
H34E H 0.3767 0.1597 0.9175 0.034 Uiso 1 1 calc R
H34F H 0.4392 0.2168 0.9244 0.034 Uiso 1 1 calc R
C17A C -0.0007(6) 0.4036(4) 0.9350(4) 0.0261(19) Uani 1 1 d .
H17B H 0.0636 0.3951 0.9284 0.031 Uiso 1 1 calc R
C11A C -0.1914(5) 0.6135(3) 0.8495(4) 0.0260(19) Uani 1 1 d .
H11D H -0.1592 0.6463 0.8593 0.031 Uiso 1 1 calc R
C32A C -0.2523(5) 0.2664(3) 0.9237(3) 0.0223(18) Uani 1 1 d .
H32C H -0.3012 0.2330 0.9332 0.027 Uiso 1 1 calc R
H32D H -0.2836 0.3049 0.9375 0.027 Uiso 1 1 calc R
C32 C 0.3021(6) 0.2970(3) 0.9289(3) 0.028(2) Uani 1 1 d .
H32E H 0.2391 0.3153 0.9415 0.033 Uiso 1 1 calc R
H32F H 0.3452 0.3223 0.9424 0.033 Uiso 1 1 calc R
C17B C 0.0941(6) 0.1830(5) 0.4423(4) 0.047(3) Uani 1 1 d .
H17C H 0.0313 0.1854 0.4417 0.056 Uiso 1 1 calc R
C32C C 0.9295(5) 0.2269(3) 0.0730(3) 0.0256(19) Uani 1 1 d .
H32G H 0.8932 0.2619 0.0627 0.031 Uiso 1 1 calc R
H32H H 0.9077 0.1889 0.0606 0.031 Uiso 1 1 calc R
C29C C 1.1826(6) 0.0786(4) 0.0079(4) 0.036(2) Uani 1 1 d .
H29C H 1.2407 0.0805 -0.0272 0.043 Uiso 1 1 calc R
C34B C 0.5379(6) 0.2994(3) 0.0929(4) 0.029(2) Uani 1 1 d .
H34G H 0.6060 0.2907 0.0808 0.035 Uiso 1 1 calc R
H34H H 0.5306 0.3444 0.0932 0.035 Uiso 1 1 calc R
C15A C -0.1621(6) 0.4137(4) 1.0063(4) 0.040(3) Uani 1 1 d .
H15D H -0.2071 0.4096 1.0489 0.048 Uiso 1 1 calc R
C3 C 0.5374(5) 0.4629(3) 0.6654(4) 0.0222(12) Uani 1 1 d .
H3A H 0.5895 0.4882 0.6375 0.027 Uiso 1 1 calc R
C33 C 0.2957(6) 0.2307(4) 0.9592(4) 0.0463(19) Uani 1 1 d .
H33C H 0.2970 0.2283 1.0039 0.056 Uiso 1 1 calc R
H33D H 0.2377 0.2089 0.9596 0.056 Uiso 1 1 calc R
C24C C 0.8952(7) -0.1199(4) 0.1709(5) 0.042(3) Uani 1 1 d .
H24B H 0.9333 -0.1548 0.1691 0.051 Uiso 1 1 calc R
C21A C -0.1887(6) 0.3337(4) 0.5980(4) 0.043(2) Uani 1 1 d .
H21D H -0.2429 0.3393 0.6344 0.051 Uiso 1 1 calc R
C10B C 0.5369(6) 0.3384(4) 0.3187(4) 0.035(2) Uani 1 1 d .
H10C H 0.5777 0.3716 0.3186 0.042 Uiso 1 1 calc R
C22C C 0.7443(7) -0.0797(4) 0.1871(5) 0.048(3) Uani 1 1 d .
H22B H 0.6788 -0.0866 0.1952 0.057 Uiso 1 1 calc R
C14A C -0.1911(5) 0.4262(3) 0.9542(3) 0.0245(13) Uani 1 1 d .
H14D H -0.2547 0.4369 0.9609 0.029 Uiso 1 1 calc R
C9C C 0.6096(6) 0.1712(4) 0.4626(5) 0.047(3) Uani 1 1 d .
H9CA H 0.5450 0.1611 0.4704 0.056 Uiso 1 1 calc R
C33A C -0.1829(6) 0.2497(4) 0.9575(4) 0.0463(19) Uani 1 1 d .
H33E H -0.2132 0.2229 0.9984 0.056 Uiso 1 1 calc R
H33F H -0.1550 0.2870 0.9668 0.056 Uiso 1 1 calc R
C22 C 0.2833(7) 0.3100(4) 0.5584(4) 0.040(2) Uani 1 1 d .
H22C H 0.2206 0.3127 0.5578 0.048 Uiso 1 1 calc R
C25A C -0.0252(5) 0.3129(4) 0.5516(4) 0.031(2) Uani 1 1 d .
H25D H 0.0351 0.3043 0.5548 0.037 Uiso 1 1 calc R
C23A C -0.1187(7) 0.3379(4) 0.4853(5) 0.045(3) Uani 1 1 d .
H23C H -0.1242 0.3448 0.4435 0.054 Uiso 1 1 calc R
C29A C 0.0661(6) 0.1458(4) 0.6855(4) 0.0361(16) Uani 1 1 d .
H29D H 0.1011 0.1099 0.6873 0.043 Uiso 1 1 calc R
C33B C 0.4966(6) 0.2753(3) 0.0461(4) 0.028(2) Uani 1 1 d .
H33G H 0.5409 0.2819 0.0010 0.034 Uiso 1 1 calc R
H33H H 0.4357 0.2941 0.0487 0.034 Uiso 1 1 calc R
C17C C 1.0676(6) 0.2944(3) 0.2960(4) 0.0242(19) Uani 1 1 d .
H17D H 1.1328 0.2895 0.2895 0.029 Uiso 1 1 calc R
C24B C 0.6174(6) 0.0608(4) -0.0009(5) 0.045(3) Uani 1 1 d .
H24C H 0.6218 0.0565 -0.0441 0.054 Uiso 1 1 calc R
C10C C 0.6411(6) 0.1828(4) 0.5139(4) 0.0363(13) Uani 1 1 d .
H10D H 0.5969 0.1784 0.5567 0.044 Uiso 1 1 calc R
C16A C -0.0633(6) 0.4067(4) 0.9967(4) 0.035(2) Uani 1 1 d .
H16D H -0.0415 0.4041 1.0325 0.042 Uiso 1 1 calc R
C23 C 0.3572(8) 0.3059(4) 0.5016(5) 0.053(3) Uani 1 1 d .
H23D H 0.3455 0.3051 0.4620 0.064 Uiso 1 1 calc R
C30A C 0.1039(7) 0.2020(4) 0.6910(5) 0.051(3) Uani 1 1 d .
H30D H 0.1630 0.2041 0.6975 0.061 Uiso 1 1 calc R
C24 C 0.4528(9) 0.3028(4) 0.5025(4) 0.056(3) Uani 1 1 d .
H24D H 0.5047 0.3000 0.4639 0.067 Uiso 1 1 calc R
C22A C -0.1927(7) 0.3431(5) 0.5377(4) 0.046(3) Uani 1 1 d .
H22D H -0.2512 0.3539 0.5326 0.055 Uiso 1 1 calc R

loop_
_atom_site_aniso_label
_atom_site_aniso_U_11
_atom_site_aniso_U_22
_atom_site_aniso_U_33
_atom_site_aniso_U_23
_atom_site_aniso_U_13
_atom_site_aniso_U_12
V1 0.0137(7) 0.0053(6) 0.0155(7) -0.0042(5) -0.0049(5) 0.0018(5)
V3 0.0342(8) 0.0093(6) 0.0148(7) -0.0038(5) -0.0114(6) -0.0003(5)
V4 0.0141(7) 0.0070(6) 0.0160(7) -0.0038(5) -0.0054(6) 0.0028(5)
V2 0.0263(8) 0.0075(6) 0.0146(7) -0.0047(5) -0.0001(6) 0.0024(5)
Cl2 0.0161(10) 0.0126(9) 0.0265(11) -0.0072(8) 0.0015(8) -0.0017(7)
Cl1 0.0373(12) 0.0192(10) 0.0301(12) -0.0110(8) -0.0217(10) 0.0151(9)
Cl2C 0.0224(11) 0.0200(10) 0.0280(12) -0.0081(9) 0.0054(9) -0.0054(8)
Cl2B 0.0209(10) 0.0191(9) 0.0250(11) -0.0103(8) -0.0083(9) 0.0047(8)
Cl1B 0.0388(12) 0.0166(9) 0.0241(11) -0.0038(8) -0.0157(10) 0.0080(8)
Cl2A 0.0240(11) 0.0134(9) 0.0257(11) -0.0064(8) -0.0059(9) -0.0005(7)
Cl1A 0.0266(11) 0.0164(9) 0.0235(11) -0.0043(8) 0.0003(9) -0.0041(8)
Cl1C 0.0236(10) 0.0126(9) 0.0260(11) -0.0090(8) -0.0133(9) 0.0104(7)
O2C 0.011(3) 0.007(2) 0.019(3) -0.002(2) -0.002(2) 0.0062(19)
O3 0.022(3) 0.012(3) 0.010(3) -0.006(2) -0.003(2) 0.004(2)
O1A 0.0148(17) 0.0095(16) 0.0121(18) -0.0059(13) 0.0021(14) 0.0006(13)
O2 0.0209(19) 0.0051(16) 0.018(2) 0.0007(14) -0.0008(15) -0.0030(13)
O3B 0.037(3) 0.020(3) 0.015(3) -0.008(2) -0.007(3) 0.003(2)
O1C 0.026(2) 0.0082(16) 0.022(2) -0.0065(14) -0.0128(17) 0.0077(14)
O3C 0.024(3) 0.016(3) 0.006(3) 0.003(2) -0.003(2) -0.013(2)
O2B 0.028(3) 0.015(3) 0.004(3) -0.001(2) -0.006(2) -0.006(2)
O2A 0.0209(19) 0.0051(16) 0.018(2) 0.0007(14) -0.0008(15) -0.0030(13)
O1 0.0148(17) 0.0095(16) 0.0121(18) -0.0059(13) 0.0021(14) 0.0006(13)
O1B 0.026(2) 0.0082(16) 0.022(2) -0.0065(14) -0.0128(17) 0.0077(14)
O3A 0.026(3) 0.019(3) 0.015(3) 0.005(2) 0.000(2) 0.008(2)
N1 0.022(2) 0.018(2) 0.011(2) -0.0065(17) -0.0068(18) 0.0068(17)
N1A 0.022(2) 0.018(2) 0.011(2) -0.0065(17) -0.0068(18) 0.0068(17)
N1B 0.006(3) 0.018(3) 0.018(4) -0.009(3) 0.002(3) -0.007(2)
N1C 0.030(4) 0.011(3) 0.006(3) -0.003(2) -0.005(3) 0.001(3)
C5B 0.020(3) 0.012(3) 0.011(3) -0.008(2) 0.001(2) -0.006(2)
C3A 0.020(4) 0.028(4) 0.023(5) -0.014(4) -0.010(4) 0.014(3)
C7C 0.029(3) 0.009(3) 0.013(3) -0.005(2) -0.001(2) 0.007(2)
C18 0.011(4) 0.016(4) 0.029(5) 0.000(3) 0.002(4) 0.007(3)
C8 0.034(4) 0.028(3) 0.023(3) -0.012(3) -0.010(3) -0.001(3)
C30B 0.010(3) 0.022(3) 0.026(3) -0.008(2) 0.001(2) 0.004(2)
C13C 0.029(3) 0.014(3) 0.013(3) -0.004(2) -0.012(3) 0.003(2)
C7A 0.013(4) 0.013(4) 0.014(4) -0.009(3) -0.004(3) 0.008(3)
C31C 0.020(4) 0.031(5) 0.033(5) -0.007(4) -0.014(4) 0.017(4)
C31B 0.012(4) 0.017(4) 0.028(5) -0.005(3) 0.000(4) 0.000(3)
C6 0.016(4) 0.013(4) 0.020(4) -0.010(3) 0.003(3) -0.001(3)
C26C 0.015(3) 0.027(3) 0.019(3) -0.009(2) -0.011(2) 0.008(2)
C26 0.030(3) 0.009(2) 0.016(3) -0.004(2) -0.003(2) 0.010(2)
C26A 0.030(3) 0.009(2) 0.016(3) -0.004(2) -0.003(2) 0.010(2)
C13 0.018(3) 0.007(2) 0.013(3) -0.004(2) -0.005(2) -0.002(2)
C6C 0.019(4) 0.015(4) 0.006(4) -0.001(3) -0.004(3) 0.014(3)
C13B 0.029(3) 0.014(3) 0.013(3) -0.004(2) -0.012(3) 0.003(2)
C26B 0.015(3) 0.027(3) 0.019(3) -0.009(2) -0.011(2) 0.008(2)
C19C 0.019(3) 0.008(2) 0.014(3) -0.004(2) -0.002(2) 0.000(2)
C4 0.043(4) 0.007(2) 0.015(3) -0.006(2) -0.007(3) -0.001(2)
C1 0.026(3) 0.012(3) 0.009(3) 0.002(2) -0.005(2) -0.011(2)
C20 0.032(3) 0.013(2) 0.021(3) -0.0093(19) -0.011(2) -0.0036(19)
C1C 0.024(4) 0.006(3) 0.021(4) -0.006(3) -0.008(4) 0.007(3)
C20C 0.032(3) 0.013(2) 0.021(3) -0.0093(19) -0.011(2) -0.0036(19)
C5 0.020(3) 0.012(3) 0.011(3) -0.008(2) 0.001(2) -0.006(2)
C7 0.029(3) 0.009(3) 0.013(3) -0.005(2) -0.001(2) 0.007(2)
C31 0.028(3) 0.016(3) 0.028(3) -0.009(2) -0.002(3) 0.008(2)
C20A 0.019(3) 0.008(2) 0.014(3) -0.004(2) -0.002(2) 0.000(2)
C7B 0.050(6) 0.014(4) 0.015(4) -0.002(3) -0.012(4) -0.005(4)
C6A 0.020(4) 0.021(4) 0.024(5) -0.016(3) -0.014(4) 0.013(3)
C5C 0.010(4) 0.013(4) 0.018(4) -0.009(3) -0.002(3) 0.004(3)
C19B 0.032(3) 0.013(2) 0.021(3) -0.0093(19) -0.011(2) -0.0036(19)
C21 0.032(3) 0.011(3) 0.024(3) -0.013(2) -0.013(3) 0.008(2)
C2B 0.032(3) 0.010(2) 0.010(3) -0.001(2) -0.010(2) -0.004(2)
C21B 0.022(4) 0.018(4) 0.009(4) 0.000(3) -0.006(3) -0.006(3)
C2 0.023(3) 0.011(2) 0.017(3) -0.007(2) -0.003(2) 0.004(2)
C4B 0.024(4) 0.015(4) 0.023(5) -0.009(3) -0.014(4) -0.004(3)
C14C 0.034(5) 0.024(4) 0.023(5) -0.008(4) -0.020(4) 0.010(4)
C1B 0.026(3) 0.012(3) 0.009(3) 0.002(2) -0.005(2) -0.011(2)
C18C 0.041(5) 0.017(4) 0.021(5) 0.003(3) -0.022(4) 0.007(4)
C19A 0.018(3) 0.014(2) 0.017(3) -0.007(2) -0.004(2) 0.0004(19)
C2C 0.032(3) 0.010(2) 0.010(3) -0.001(2) -0.010(2) -0.004(2)
C18A 0.023(4) 0.027(4) 0.006(4) -0.008(3) -0.006(3) -0.003(3)
C21C 0.032(3) 0.011(3) 0.024(3) -0.013(2) -0.013(3) 0.008(2)
C5A 0.019(4) 0.016(4) 0.028(5) -0.007(3) -0.011(4) 0.010(3)
C29B 0.018(4) 0.020(4) 0.035(5) 0.001(4) -0.011(4) 0.000(3)
C14B 0.017(4) 0.027(4) 0.011(4) -0.008(3) -0.004(3) -0.008(3)
C10 0.048(3) 0.030(3) 0.028(3) -0.011(2) -0.006(3) 0.007(2)
C1A 0.020(4) 0.021(4) 0.013(4) -0.007(3) -0.006(3) 0.011(3)
C18B 0.044(6) 0.043(5) 0.021(5) -0.019(4) -0.012(4) 0.017(4)
C19 0.018(3) 0.014(2) 0.017(3) -0.007(2) -0.004(2) 0.0004(19)
C4A 0.022(4) 0.020(4) 0.008(4) -0.003(3) 0.004(3) 0.007(3)
C3C 0.026(3) 0.015(3) 0.021(3) -0.003(2) -0.002(3) -0.001(2)
C2A 0.023(3) 0.011(2) 0.017(3) -0.007(2) -0.003(2) 0.004(2)
C6B 0.032(5) 0.012(4) 0.009(4) -0.004(3) -0.007(3) 0.001(3)
C12A 0.018(4) 0.021(4) 0.025(5) -0.017(3) -0.005(4) 0.013(3)
C34C 0.016(4) 0.045(5) 0.035(6) 0.011(4) -0.010(4) -0.018(4)
C12 0.033(5) 0.007(4) 0.022(5) 0.001(3) 0.001(4) -0.009(3)
C28 0.040(3) 0.014(2) 0.034(3) -0.016(2) -0.013(2) 0.009(2)
C4C 0.043(4) 0.007(2) 0.015(3) -0.006(2) -0.007(3) -0.001(2)
C8A 0.026(3) 0.011(3) 0.025(3) -0.002(2) -0.008(3) 0.002(2)
C8B 0.026(3) 0.011(3) 0.025(3) -0.002(2) -0.008(3) 0.002(2)
C11B 0.058(4) 0.009(3) 0.015(3) -0.004(2) 0.008(3) -0.004(3)
C3B 0.022(4) 0.029(5) 0.020(5) 0.008(4) -0.008(4) -0.011(3)
C9A 0.020(4) 0.014(4) 0.038(5) -0.006(4) -0.011(4) 0.013(3)
C20B 0.016(4) 0.021(4) 0.022(5) 0.004(3) 0.002(4) -0.007(3)
C15C 0.047(6) 0.008(4) 0.036(5) 0.005(3) -0.022(5) -0.007(3)
C9 0.041(5) 0.016(4) 0.034(5) -0.007(4) -0.023(4) 0.008(4)
C13A 0.018(3) 0.007(2) 0.013(3) -0.004(2) -0.005(2) -0.002(2)
C14 0.029(3) 0.030(3) 0.014(3) -0.015(3) -0.003(3) 0.018(3)
C23B 0.032(5) 0.031(5) 0.038(6) -0.003(4) -0.016(5) -0.015(4)
C11 0.058(4) 0.009(3) 0.015(3) -0.004(2) 0.008(3) -0.004(3)
C35B 0.024(4) 0.014(4) 0.015(4) 0.000(3) -0.006(3) 0.001(3)
C27A 0.025(3) 0.019(3) 0.015(3) -0.012(2) -0.006(2) 0.000(2)
C16 0.032(5) 0.018(4) 0.019(4) -0.006(3) -0.018(4) 0.010(3)
C30C 0.009(4) 0.027(4) 0.030(5) -0.006(4) -0.008(4) 0.002(3)
C35C 0.023(5) 0.036(5) 0.027(5) -0.008(4) -0.016(4) -0.009(4)
C29 0.051(4) 0.020(3) 0.037(4) -0.012(3) -0.012(3) 0.019(3)
C16B 0.029(5) 0.049(6) 0.017(5) -0.021(4) 0.000(4) 0.002(4)
C12C 0.037(4) 0.032(3) 0.017(3) -0.007(3) -0.001(3) 0.003(3)
C28B 0.040(3) 0.014(2) 0.034(3) -0.016(2) -0.013(2) 0.009(2)
C17 0.017(4) 0.023(4) 0.019(4) -0.007(3) -0.003(4) 0.009(3)
C35A 0.013(4) 0.040(5) 0.020(5) -0.002(4) -0.008(4) 0.007(3)
C24A 0.038(6) 0.037(5) 0.024(5) -0.018(4) 0.003(4) -0.010(4)
C15B 0.024(5) 0.029(5) 0.026(5) -0.019(4) -0.007(4) -0.002(3)
C27 0.025(3) 0.019(3) 0.015(3) -0.012(2) -0.006(2) 0.000(2)
C27B 0.008(4) 0.026(4) 0.033(5) -0.011(4) -0.002(4) 0.000(3)
C9B 0.042(6) 0.033(5) 0.028(5) 0.007(4) -0.011(4) -0.007(4)
C30 0.010(3) 0.022(3) 0.026(3) -0.008(2) 0.001(2) 0.004(2)
C25 0.065(5) 0.028(3) 0.023(4) -0.013(3) -0.021(3) 0.003(3)
C23C 0.069(7) 0.027(5) 0.032(6) -0.013(4) -0.022(5) 0.012(5)
C35 0.021(4) 0.030(4) 0.018(4) 0.005(3) -0.005(4) 0.017(3)
C25C 0.065(5) 0.028(3) 0.023(4) -0.013(3) -0.021(3) 0.003(3)
C25B 0.024(5) 0.031(5) 0.016(4) -0.001(4) -0.003(4) -0.021(3)
C10A 0.048(3) 0.030(3) 0.028(3) -0.011(2) -0.006(3) 0.007(2)
C34A 0.026(5) 0.043(5) 0.027(5) 0.011(4) -0.007(4) -0.007(4)
C8C 0.034(4) 0.028(3) 0.023(3) -0.012(3) -0.010(3) -0.001(3)
C15 0.027(5) 0.031(5) 0.021(5) -0.017(4) -0.007(4) 0.016(4)
C16C 0.031(5) 0.025(4) 0.032(5) -0.009(4) -0.014(4) -0.009(4)
C32B 0.026(5) 0.044(5) 0.016(5) -0.010(4) -0.007(4) 0.009(4)
C28A 0.040(3) 0.014(2) 0.034(3) -0.016(2) -0.013(2) 0.009(2)
C28C 0.018(5) 0.048(5) 0.025(5) -0.017(4) -0.011(4) -0.003(4)
C31A 0.028(3) 0.016(3) 0.028(3) -0.009(2) -0.002(3) 0.008(2)
C11C 0.040(6) 0.055(6) 0.014(5) -0.009(4) 0.002(4) 0.003(5)
C22B 0.019(4) 0.035(5) 0.029(5) -0.016(4) 0.000(4) -0.007(4)
C12B 0.037(4) 0.032(3) 0.017(3) -0.007(3) -0.001(3) 0.003(3)
C27C 0.025(5) 0.067(7) 0.026(5) -0.030(5) -0.011(4) 0.014(4)
C33C 0.021(5) 0.036(5) 0.018(5) -0.001(4) 0.003(4) -0.009(4)
C34 0.018(4) 0.033(5) 0.026(5) 0.014(4) -0.001(4) 0.014(4)
C17A 0.023(5) 0.039(5) 0.020(5) -0.010(4) -0.011(4) 0.010(4)
C11A 0.024(4) 0.013(4) 0.043(6) -0.015(4) -0.011(4) 0.002(3)
C32A 0.018(4) 0.034(5) 0.007(4) 0.000(3) 0.006(3) 0.005(3)
C32 0.050(6) 0.022(4) 0.008(4) -0.007(3) -0.004(4) 0.017(4)
C17B 0.021(5) 0.104(9) 0.021(5) -0.034(5) -0.006(4) 0.022(5)
C32C 0.037(5) 0.024(4) 0.012(4) 0.008(3) -0.007(4) -0.017(4)
C29C 0.017(5) 0.050(6) 0.043(6) -0.036(5) -0.004(4) 0.005(4)
C34B 0.037(5) 0.023(4) 0.029(5) 0.000(4) -0.015(4) -0.005(4)
C15A 0.046(6) 0.061(6) 0.013(5) -0.006(4) -0.011(4) 0.034(5)
C3 0.026(3) 0.015(3) 0.021(3) -0.003(2) -0.002(3) -0.001(2)
C33 0.039(4) 0.069(5) 0.017(3) 0.014(3) 0.003(3) 0.022(3)
C24C 0.056(7) 0.029(5) 0.059(7) -0.018(5) -0.039(6) 0.023(5)
C21A 0.037(6) 0.069(7) 0.015(5) -0.007(5) 0.000(4) -0.016(5)
C10B 0.037(6) 0.035(5) 0.036(6) -0.007(4) -0.016(5) -0.002(4)
C22C 0.060(7) 0.024(5) 0.057(7) 0.000(5) -0.020(6) -0.023(5)
C14A 0.029(3) 0.030(3) 0.014(3) -0.015(3) -0.003(3) 0.018(3)
C9C 0.029(6) 0.069(7) 0.042(7) 0.009(5) -0.016(5) -0.008(5)
C33A 0.039(4) 0.069(5) 0.017(3) 0.014(3) 0.003(3) 0.022(3)
C22 0.072(7) 0.035(5) 0.018(5) -0.008(4) -0.021(5) -0.013(5)
C25A 0.013(4) 0.059(6) 0.017(5) -0.009(4) 0.000(4) -0.001(4)
C23A 0.051(7) 0.063(7) 0.029(6) -0.029(5) -0.018(5) 0.006(5)
C29A 0.051(4) 0.020(3) 0.037(4) -0.012(3) -0.012(3) 0.019(3)
C33B 0.041(5) 0.029(5) 0.019(5) 0.014(4) -0.019(4) -0.019(4)
C17C 0.026(5) 0.021(4) 0.028(5) 0.005(4) -0.015(4) -0.014(3)
C24B 0.034(6) 0.058(7) 0.034(6) -0.023(5) 0.008(5) -0.005(5)
C10C 0.048(3) 0.030(3) 0.028(3) -0.011(2) -0.006(3) 0.007(2)
C16A 0.053(6) 0.036(5) 0.018(5) -0.009(4) -0.012(4) 0.017(4)
C23 0.102(9) 0.042(6) 0.028(6) -0.013(5) -0.036(7) 0.001(6)
C30A 0.037(6) 0.038(6) 0.071(8) 0.005(5) -0.014(6) 0.011(5)
C24 0.110(10) 0.041(6) 0.014(5) -0.011(4) -0.016(6) -0.024(6)
C22A 0.042(6) 0.084(8) 0.014(5) -0.026(5) -0.006(5) 0.004(5)

loop_
_atom_type_symbol
_atom_type_description
_atom_type_scat_dispersion_real
_atom_type_scat_dispersion_imag
_atom_type_scat_source
C C 0.0033 0.0016 'International Tables Vol C Tables 4.2.6.8 and 6.1.1.4'
H H 0.0000 0.0000 'International Tables Vol C Tables 4.2.6.8 and 6.1.1.4'
V V 0.3005 0.5294 'International Tables Vol C Tables 4.2.6.8 and 6.1.1.4'
O O 0.0106 0.0060 'International Tables Vol C Tables 4.2.6.8 and 6.1.1.4'
Cl Cl 0.1484 0.1585 'International Tables Vol C Tables 4.2.6.8 and 6.1.1.4'
N N 0.0061 0.0033 'International Tables Vol C Tables 4.2.6.8 and 6.1.1.4'

loop_
_geom_angle_atom_site_label_1
_geom_angle_atom_site_label_2
_geom_angle_atom_site_label_3
_geom_angle
O2 V1 O1 152.3(2)
O2 V1 N1 76.0(2)
O1 V1 N1 76.6(2)
O2 V1 O3 91.07(19)
O1 V1 O3 85.38(18)
N1 V1 O3 91.48(19)
O2 V1 Cl2 101.58(16)
O1 V1 Cl2 105.60(16)
N1 V1 Cl2 176.88(16)
O3 V1 Cl2 86.58(14)
O2 V1 Cl1 93.15(15)
O1 V1 Cl1 91.80(14)
N1 V1 Cl1 91.50(16)
O3 V1 Cl1 175.33(15)
Cl2 V1 Cl1 90.60(8)
O2B V3 O1B 152.0(2)
O2B V3 N1B 77.1(2)
O1B V3 N1B 75.4(2)
O2B V3 O3B 84.6(2)
O1B V3 O3B 90.9(2)
N1B V3 O3B 90.3(2)
O2B V3 Cl1B 103.70(15)
O1B V3 Cl1B 103.57(15)
N1B V3 Cl1B 176.89(17)
O3B V3 Cl1B 86.81(14)
O2B V3 Cl2B 92.74(16)
O1B V3 Cl2B 92.67(17)
N1B V3 Cl2B 91.50(17)
O3B V3 Cl2B 176.36(16)
Cl1B V3 Cl2B 91.48(8)
O2C V4 O1C 152.27(19)
O2C V4 N1C 76.3(2)
O1C V4 N1C 76.3(2)
O2C V4 O3C 86.9(2)
O1C V4 O3C 91.2(2)
N1C V4 O3C 95.0(2)
O2C V4 Cl1C 104.07(15)
O1C V4 Cl1C 103.39(14)
N1C V4 Cl1C 178.95(19)
O3C V4 Cl1C 85.98(13)
O2C V4 Cl2C 90.82(16)
O1C V4 Cl2C 92.88(17)
N1C V4 Cl2C 88.73(18)
O3C V4 Cl2C 175.01(14)
Cl1C V4 Cl2C 90.29(8)
O1A V2 O2A 151.2(2)
O1A V2 N1A 75.8(2)
O2A V2 N1A 75.9(2)
O1A V2 O3A 87.7(2)
O2A V2 O3A 89.3(2)
N1A V2 O3A 94.7(2)
O1A V2 Cl1A 103.81(16)
O2A V2 Cl1A 104.49(16)
N1A V2 Cl1A 179.53(18)
O3A V2 Cl1A 85.54(15)
O1A V2 Cl2A 91.53(14)
O2A V2 Cl2A 93.71(15)
N1A V2 Cl2A 89.91(16)
O3A V2 Cl2A 174.95(16)
Cl1A V2 Cl2A 89.79(8)
C19C O2C V4 126.9(4)
C32 O3 C35 109.6(5)
C32 O3 V1 119.4(4)
C35 O3 V1 123.9(4)
C6A O1A V2 128.5(4)
C6A O1A H1AA 115.8
V2 O1A H1AA 115.8
C19 O2 V1 129.1(4)
C32B O3B C35B 109.1(5)
C32B O3B V3 119.7(4)
C35B O3B V3 122.9(4)
C6C O1C V4 128.2(4)
C6C O1C H1CA 115.9
V4 O1C H1CA 115.9
C35C O3C C32C 109.2(5)
C35C O3C V4 130.4(4)
C32C O3C V4 118.8(4)
C19B O2B V3 127.7(4)
C19A O2A V2 127.6(4)
C6 O1 V1 127.8(4)
C6 O1 H1A 116.1
V1 O1 H1A 116.1
C6B O1B V3 129.0(4)
C6B O1B H1BA 115.5
V3 O1B H1BA 115.5
C35A O3A C32A 109.1(5)
C35A O3A V2 129.6(4)
C32A O3A V2 118.5(4)
C1 N1 C5 122.6(6)
C1 N1 V1 117.9(5)
C5 N1 V1 119.0(5)
C1A N1A C5A 121.0(6)
C1A N1A V2 119.6(5)
C5A N1A V2 118.5(5)
C5B N1B C1B 121.7(6)
C5B N1B V3 117.7(5)
C1B N1B V3 120.1(5)
C5C N1C C1C 120.8(6)
C5C N1C V4 119.9(5)
C1C N1C V4 118.6(4)
N1B C5B C4B 119.3(6)
N1B C5B C19B 111.4(6)
C4B C5B C19B 129.3(6)
C2A C3A C4A 118.6(7)
C2A C3A H3AA 120.7
C4A C3A H3AA 120.7
C8C C7C C12C 119.0(7)
C8C C7C C6C 119.7(7)
C12C C7C C6C 121.3(7)
C17 C18 C13 120.7(7)
C17 C18 H18A 119.7
C13 C18 H18A 119.7
C7 C8 C9 121.7(7)
C7 C8 H8A 119.1
C9 C8 H8A 119.1
C31B C30B C29B 122.2(7)
C31B C30B H30A 118.9
C29B C30B H30A 118.9
C18C C13C C14C 118.5(7)
C18C C13C C6C 126.1(6)
C14C C13C C6C 115.4(6)
C12A C7A C8A 120.4(6)
C12A C7A C6A 121.2(6)
C8A C7A C6A 118.4(6)
C30C C31C C26C 121.0(8)
C30C C31C H31A 119.5
C26C C31C H31A 119.5
C30B C31B C26B 121.3(7)
C30B C31B H31B 119.4
C26B C31B H31B 119.4
O1 C6 C1 104.1(5)
O1 C6 C13 107.5(5)
C1 C6 C13 111.7(5)
O1 C6 C7 108.5(5)
C1 C6 C7 110.7(6)
C13 C6 C7 113.8(6)
C31C C26C C27C 118.4(7)
C31C C26C C19C 123.1(7)
C27C C26C C19C 118.5(7)
C31 C26 C27 117.9(6)
C31 C26 C19 124.4(6)
C27 C26 C19 117.7(7)
C31A C26A C27A 120.5(6)
C31A C26A C19A 124.3(6)
C27A C26A C19A 115.2(6)
C18 C13 C14 120.3(6)
C18 C13 C6 123.5(7)
C14 C13 C6 116.2(6)
O1C C6C C13C 107.9(5)
O1C C6C C1C 105.1(5)
C13C C6C C1C 112.2(5)
O1C C6C C7C 110.5(5)
C13C C6C C7C 109.9(6)
C1C C6C C7C 111.1(5)
C18B C13B C14B 120.5(7)
C18B C13B C6B 119.8(6)
C14B C13B C6B 119.7(6)
C31B C26B C27B 116.3(7)
C31B C26B C19B 123.2(6)
C27B C26B C19B 120.4(6)
O2C C19C C26C 110.3(5)
O2C C19C C5C 104.8(5)
C26C C19C C5C 114.5(6)
O2C C19C C20C 107.7(5)
C26C C19C C20C 109.4(6)
C5C C19C C20C 109.9(6)
C3 C4 C5 119.3(7)
C3 C4 H4A 120.3
C5 C4 H4A 120.3
N1 C1 C2 120.2(7)
N1 C1 C6 112.8(6)
C2 C1 C6 127.0(6)
C21 C20 C25 119.0(7)
C21 C20 C19 122.3(7)
C25 C20 C19 118.7(7)
N1C C1C C2C 120.9(6)
N1C C1C C6C 110.9(5)
C2C C1C C6C 127.9(6)
C21C C20C C25C 120.5(7)
C21C C20C C19C 121.4(6)
C25C C20C C19C 118.0(7)
N1 C5 C4 120.4(6)
N1 C5 C19 111.0(6)
C4 C5 C19 128.6(6)
C8 C7 C12 119.5(6)
C8 C7 C6 123.0(7)
C12 C7 C6 117.5(6)
C26 C31 C30 120.5(7)
C26 C31 H31C 119.7
C30 C31 H31C 119.7
C25A C20A C21A 116.7(7)
C25A C20A C19A 121.3(6)
C21A C20A C19A 121.5(6)
C12B C7B C8B 119.1(7)
C12B C7B C6B 116.5(7)
C8B C7B C6B 124.4(6)
O1A C6A C13A 108.2(6)
O1A C6A C1A 106.1(6)
C13A C6A C1A 111.6(5)
O1A C6A C7A 111.2(5)
C13A C6A C7A 110.4(5)
C1A C6A C7A 109.3(6)
N1C C5C C4C 122.4(6)
N1C C5C C19C 110.4(5)
C4C C5C C19C 127.2(6)
O2B C19B C26B 110.2(6)
O2B C19B C5B 105.4(5)
C26B C19B C5B 111.4(6)
O2B C19B C20B 106.5(6)
C26B C19B C20B 112.0(6)
C5B C19B C20B 111.0(6)
C20 C21 C22 120.6(8)
C20 C21 H21A 119.7
C22 C21 H21A 119.7
C3B C2B C1B 116.8(7)
C3B C2B H2BA 121.6
C1B C2B H2BA 121.6
C20B C21B C22B 117.7(7)
C20B C21B H21B 121.1
C22B C21B H21B 121.1
C1 C2 C3 116.7(7)
C1 C2 H2A 121.6
C3 C2 H2A 121.6
C5B C4B C3B 118.6(7)
C5B C4B H4BA 120.7
C3B C4B H4BA 120.7
C13C C14C C15C 120.1(7)
C13C C14C H14A 119.9
C15C C14C H14A 119.9
N1B C1B C2B 121.2(6)
N1B C1B C6B 110.3(6)
C2B C1B C6B 128.5(6)
C17C C18C C13C 122.7(7)
C17C C18C H18B 118.6
C13C C18C H18B 118.6
O2A C19A C5A 106.2(6)
O2A C19A C20A 111.3(5)
C5A C19A C20A 110.7(6)
O2A C19A C26A 106.7(5)
C5A C19A C26A 112.3(6)
C20A C19A C26A 109.6(6)
C1C C2C C3C 118.7(7)
C1C C2C H2CA 120.6
C3C C2C H2CA 120.6
C13A C18A C17A 120.3(7)
C13A C18A H18C 119.8
C17A C18A H18C 119.8
C20C C21C C22C 121.0(7)
C20C C21C H21C 119.5
C22C C21C H21C 119.5
N1A C5A C4A 119.6(7)
N1A C5A C19A 110.8(7)
C4A C5A C19A 129.4(7)
C30B C29B C28B 118.0(7)
C30B C29B H29A 121.0
C28B C29B H29A 121.0
C13B C14B C15B 119.6(7)
C13B C14B H14B 120.2
C15B C14B H14B 120.2
C11 C10 C9 118.5(7)
C11 C10 H10A 120.7
C9 C10 H10A 120.7
N1A C1A C2A 121.0(7)
N1A C1A C6A 108.6(6)
C2A C1A C6A 130.3(7)
C13B C18B C17B 122.1(7)
C13B C18B H18D 119.0
C17B C18B H18D 119.0
O2 C19 C26 107.3(5)
O2 C19 C20 109.2(6)
C26 C19 C20 110.3(6)
O2 C19 C5 104.0(5)
C26 C19 C5 114.9(6)
C20 C19 C5 110.8(6)
C5A C4A C3A 119.1(7)
C5A C4A H4AA 120.5
C3A C4A H4AA 120.5
C4C C3C C2C 118.4(7)
C4C C3C H3CA 120.8
C2C C3C H3CA 120.8
C1A C2A C3A 120.6(7)
C1A C2A H2AA 119.7
C3A C2A H2AA 119.7
O1B C6B C1B 104.4(5)
O1B C6B C13B 112.2(6)
C1B C6B C13B 111.3(6)
O1B C6B C7B 106.4(5)
C1B C6B C7B 113.2(6)
C13B C6B C7B 109.3(6)
C7A C12A C11A 120.0(6)
C7A C12A H12A 120.0
C11A C12A H12A 120.0
C35C C34C C33C 100.3(6)
C35C C34C H34A 111.7
C33C C34C H34A 111.7
C35C C34C H34B 111.7
C33C C34C H34B 111.7
H34A C34C H34B 109.5
C7 C12 C11 118.2(7)
C7 C12 H12B 120.9
C11 C12 H12B 120.9
C27 C28 C29 120.2(7)
C27 C28 H28A 119.9
C29 C28 H28A 119.9
C3C C4C C5C 118.3(7)
C3C C4C H4CA 120.8
C5C C4C H4CA 120.8
C9A C8A C7A 119.7(7)
C9A C8A H8AA 120.1
C7A C8A H8AA 120.1
C9B C8B C7B 121.5(7)
C9B C8B H8BA 119.3
C7B C8B H8BA 119.3
C12B C11B C10B 120.7(7)
C12B C11B H11A 119.6
C10B C11B H11A 119.6
C2B C3B C4B 122.5(7)
C2B C3B H3BA 118.7
C4B C3B H3BA 118.7
C10A C9A C8A 120.1(7)
C10A C9A H9AA 120.0
C8A C9A H9AA 120.0
C25B C20B C21B 120.8(7)
C25B C20B C19B 117.3(7)
C21B C20B C19B 121.9(7)
C16C C15C C14C 118.4(7)
C16C C15C H15A 120.8
C14C C15C H15A 120.8
C8 C9 C10 120.0(8)
C8 C9 H9A 120.0
C10 C9 H9A 120.0
C18A C13A C14A 118.9(6)
C18A C13A C6A 123.3(6)
C14A C13A C6A 117.4(6)
C15 C14 C13 118.2(6)
C15 C14 H14C 120.9
C13 C14 H14C 120.9
C22B C23B C24B 120.5(9)
C22B C23B H23A 119.7
C24B C23B H23A 119.7
C10 C11 C12 122.0(7)
C10 C11 H11B 119.0
C12 C11 H11B 119.0
C34B C35B O3B 104.0(6)
C34B C35B H35A 110.9
O3B C35B H35A 110.9
C34B C35B H35B 110.9
O3B C35B H35B 110.9
H35A C35B H35B 109.0
C28A C27A C26A 120.4(7)
C28A C27A H27A 119.8
C26A C27A H27A 119.8
C17 C16 C15 121.0(7)
C17 C16 H16A 119.5
C15 C16 H16A 119.5
C31C C30C C29C 121.3(7)
C31C C30C H30B 119.4
C29C C30C H30B 119.4
O3C C35C C34C 106.5(6)
O3C C35C H35C 110.4
C34C C35C H35C 110.4
O3C C35C H35D 110.4
C34C C35C H35D 110.4
H35C C35C H35D 108.6
C30 C29 C28 117.8(7)
C30 C29 H29B 121.1
C28 C29 H29B 121.1
C15B C16B C17B 122.9(8)
C15B C16B H16B 118.5
C17B C16B H16B 118.5
C11C C12C C7C 125.4(8)
C11C C12C H12C 117.3
C7C C12C H12C 117.3
C27B C28B C29B 119.4(7)
C27B C28B H28B 120.3
C29B C28B H28B 120.3
C18 C17 C16 120.1(7)
C18 C17 H17A 120.0
C16 C17 H17A 120.0
O3A C35A C34A 105.3(6)
O3A C35A H35E 110.7
C34A C35A H35E 110.7
O3A C35A H35F 110.7
C34A C35A H35F 110.7
H35E C35A H35F 108.8
C23A C24A C25A 121.8(8)
C23A C24A H24A 119.1
C25A C24A H24A 119.1
C16B C15B C14B 118.5(7)
C16B C15B H15B 120.8
C14B C15B H15B 120.8
C28 C27 C26 122.5(7)
C28 C27 H27B 118.7
C26 C27 H27B 118.7
C28B C27B C26B 122.8(7)
C28B C27B H27C 118.6
C26B C27B H27C 118.6
C8B C9B C10B 120.8(8)
C8B C9B H9BA 119.6
C10B C9B H9BA 119.6
C29 C30 C31 121.0(7)
C29 C30 H30C 119.5
C31 C30 H30C 119.5
C24 C25 C20 122.3(9)
C24 C25 H25A 118.9
C20 C25 H25A 118.9
C24C C23C C22C 122.3(9)
C24C C23C H23B 118.9
C22C C23C H23B 118.9
O3 C35 C34 105.3(6)
O3 C35 H35G 110.7
C34 C35 H35G 110.7
O3 C35 H35H 110.7
C34 C35 H35H 110.7
H35G C35 H35H 108.8
C20C C25C C24C 116.7(8)
C20C C25C H25B 121.7
C24C C25C H25B 121.7
C20B C25B C24B 119.5(7)
C20B C25B H25C 120.3
C24B C25B H25C 120.3
C9A C10A C11A 120.8(7)
C9A C10A H10B 119.6
C11A C10A H10B 119.6
C35A C34A C33A 102.9(6)
C35A C34A H34C 111.2
C33A C34A H34C 111.2
C35A C34A H34D 111.2
C33A C34A H34D 111.2
H34C C34A H34D 109.1
C7C C8C C9C 118.0(7)
C7C C8C H8CA 121.0
C9C C8C H8CA 121.0
C14 C15 C16 119.7(7)
C14 C15 H15C 120.2
C16 C15 H15C 120.2
C15C C16C C17C 121.8(7)
C15C C16C H16C 119.1
C17C C16C H16C 119.1
O3B C32B C33B 103.6(6)
O3B C32B H32A 111.0
C33B C32B H32A 111.0
O3B C32B H32B 111.0
C33B C32B H32B 111.0
H32A C32B H32B 109.0
C29A C28A C27A 118.1(7)
C29A C28A H28C 121.0
C27A C28A H28C 121.0
C27C C28C C29C 120.9(8)
C27C C28C H28D 119.5
C29C C28C H28D 119.5
C26A C31A C30A 119.2(8)
C26A C31A H31D 120.4
C30A C31A H31D 120.4
C10C C11C C12C 116.5(9)
C10C C11C H11C 121.7
C12C C11C H11C 121.7
C23B C22B C21B 121.9(8)
C23B C22B H22A 119.1
C21B C22B H22A 119.1
C11B C12B C7B 119.4(8)
C11B C12B H12D 120.3
C7B C12B H12D 120.3
C28C C27C C26C 119.6(8)
C28C C27C H27D 120.2
C26C C27C H27D 120.2
C32C C33C C34C 102.1(6)
C32C C33C H33A 111.3
C34C C33C H33A 111.3
C32C C33C H33B 111.3
C34C C33C H33B 111.3
H33A C33C H33B 109.2
C33 C34 C35 102.5(5)
C33 C34 H34E 111.3
C35 C34 H34E 111.3
C33 C34 H34F 111.3
C35 C34 H34F 111.3
H34E C34 H34F 109.2
C16A C17A C18A 119.5(7)
C16A C17A H17B 120.3
C18A C17A H17B 120.3
C10A C11A C12A 119.0(7)
C10A C11A H11D 120.5
C12A C11A H11D 120.5
O3A C32A C33A 105.3(6)
O3A C32A H32C 110.7
C33A C32A H32C 110.7
O3A C32A H32D 110.7
C33A C32A H32D 110.7
H32C C32A H32D 108.8
O3 C32 C33 104.3(6)
O3 C32 H32E 110.9
C33 C32 H32E 110.9
O3 C32 H32F 110.9
C33 C32 H32F 110.9
H32E C32 H32F 108.9
C18B C17B C16B 116.3(8)
C18B C17B H17C 121.8
C16B C17B H17C 121.8
O3C C32C C33C 103.8(6)
O3C C32C H32G 111.0
C33C C32C H32G 111.0
O3C C32C H32H 111.0
C33C C32C H32H 111.0
H32G C32C H32H 109.0
C30C C29C C28C 118.4(8)
C30C C29C H29C 120.8
C28C C29C H29C 120.8
C35B C34B C33B 105.8(6)
C35B C34B H34G 110.6
C33B C34B H34G 110.6
C35B C34B H34H 110.6
C33B C34B H34H 110.6
H34G C34B H34H 108.7
C14A C15A C16A 119.9(8)
C14A C15A H15D 120.0
C16A C15A H15D 120.0
C4 C3 C2 120.7(7)
C4 C3 H3A 119.7
C2 C3 H3A 119.7
C34 C33 C32 101.7(7)
C34 C33 H33C 111.4
C32 C33 H33C 111.4
C34 C33 H33D 111.4
C32 C33 H33D 111.4
H33C C33 H33D 109.3
C23C C24C C25C 122.4(8)
C23C C24C H24B 118.8
C25C C24C H24B 118.8
C22A C21A C20A 119.5(8)
C22A C21A H21D 120.2
C20A C21A H21D 120.2
C9B C10B C11B 118.4(8)
C9B C10B H10C 120.8
C11B C10B H10C 120.8
C23C C22C C21C 117.0(8)
C23C C22C H22B 121.5
C21C C22C H22B 121.5
C15A C14A C13A 121.3(7)
C15A C14A H14D 119.4
C13A C14A H14D 119.4
C10C C9C C8C 118.3(8)
C10C C9C H9CA 120.8
C8C C9C H9CA 120.8
C32A C33A C34A 103.1(7)
C32A C33A H33E 111.2
C34A C33A H33E 111.2
C32A C33A H33F 111.2
C34A C33A H33F 111.2
H33E C33A H33F 109.1
C23 C22 C21 120.3(9)
C23 C22 H22C 119.9
C21 C22 H22C 119.9
C24A C25A C20A 119.9(7)
C24A C25A H25D 120.1
C20A C25A H25D 120.1
C22A C23A C24A 119.1(9)
C22A C23A H23C 120.4
C24A C23A H23C 120.4
C28A C29A C30A 122.6(7)
C28A C29A H29D 118.7
C30A C29A H29D 118.7
C34B C33B C32B 99.7(5)
C34B C33B H33G 111.8
C32B C33B H33G 111.8
C34B C33B H33H 111.8
C32B C33B H33H 111.8
H33G C33B H33H 109.6
C18C C17C C16C 118.4(7)
C18C C17C H17D 120.8
C16C C17C H17D 120.8
C23B C24B C25B 119.6(9)
C23B C24B H24C 120.2
C25B C24B H24C 120.2
C11C C10C C9C 122.7(9)
C11C C10C H10D 118.6
C9C C10C H10D 118.6
C17A C16A C15A 119.4(7)
C17A C16A H16D 120.3
C15A C16A H16D 120.3
C22 C23 C24 119.6(8)
C22 C23 H23D 120.2
C24 C23 H23D 120.2
C29A C30A C31A 119.2(8)
C29A C30A H30D 120.4
C31A C30A H30D 120.4
C25 C24 C23 118.2(10)
C25 C24 H24D 120.9
C23 C24 H24D 120.9
C23A C22A C21A 122.8(9)
C23A C22A H22D 118.6
C21A C22A H22D 118.6

loop_
_geom_bond_atom_site_label_1
_geom_bond_atom_site_label_2
_geom_bond_distance
V1 O2 1.791(5)
V1 O1 1.808(4)
V1 N1 2.067(6)
V1 O3 2.149(4)
V1 Cl2 2.288(2)
V1 Cl1 2.323(2)
V3 O2B 1.794(5)
V3 O1B 1.801(5)
V3 N1B 2.042(6)
V3 O3B 2.150(5)
V3 Cl1B 2.283(2)
V3 Cl2B 2.324(2)
V4 O2C 1.804(4)
V4 O1C 1.810(5)
V4 N1C 2.061(5)
V4 O3C 2.125(5)
V4 Cl1C 2.2827(19)
V4 Cl2C 2.332(2)
V2 O1A 1.803(5)
V2 O2A 1.829(5)
V2 N1A 2.046(6)
V2 O3A 2.122(4)
V2 Cl1A 2.284(2)
V2 Cl2A 2.316(2)
O2C C19C 1.460(7)
O3 C32 1.435(8)
O3 C35 1.445(7)
O1A C6A 1.410(8)
O1A H1AA 0.9500
O2 C19 1.444(8)
O3B C32B 1.457(8)
O3B C35B 1.483(8)
O1C C6C 1.428(7)
O1C H1CA 0.9500
O3C C35C 1.432(8)
O3C C32C 1.474(8)
O2B C19B 1.414(8)
O2A C19A 1.418(8)
O1 C6 1.446(8)
O1 H1A 0.9500
O1B C6B 1.445(8)
O1B H1BA 0.9500
O3A C35A 1.465(7)
O3A C32A 1.496(8)
N1 C1 1.326(8)
N1 C5 1.330(8)
N1A C1A 1.360(9)
N1A C5A 1.366(9)
N1B C5B 1.345(8)
N1B C1B 1.349(8)
N1C C5C 1.315(8)
N1C C1C 1.342(8)
C5B C4B 1.375(9)
C5B C19B 1.520(9)
C3A C2A 1.372(10)
C3A C4A 1.434(10)
C3A H3AA 0.9500
C7C C8C 1.361(10)
C7C C12C 1.377(10)
C7C C6C 1.539(10)
C18 C17 1.349(10)
C18 C13 1.379(9)
C18 H18A 0.9500
C8 C7 1.360(10)
C8 C9 1.385(9)
C8 H8A 0.9500
C30B C31B 1.318(10)
C30B C29B 1.403(9)
C30B H30A 0.9500
C13C C18C 1.368(10)
C13C C14C 1.392(9)
C13C C6C 1.528(9)
C7A C12A 1.364(9)
C7A C8A 1.396(9)
C7A C6A 1.561(8)
C31C C30C 1.346(10)
C31C C26C 1.406(9)
C31C H31A 0.9500
C31B C26B 1.399(9)
C31B H31B 0.9500
C6 C1 1.531(10)
C6 C13 1.532(9)
C6 C7 1.533(9)
C26C C27C 1.409(10)
C26C C19C 1.485(10)
C26 C31 1.360(10)
C26 C27 1.419(10)
C26 C19 1.516(8)
C26A C31A 1.338(10)
C26A C27A 1.415(10)
C26A C19A 1.548(9)
C13 C14 1.430(9)
C6C C1C 1.537(8)
C13B C18B 1.374(10)
C13B C14B 1.380(9)
C13B C6B 1.533(10)
C26B C27B 1.421(9)
C26B C19B 1.502(10)
C19C C5C 1.540(9)
C19C C20C 1.546(9)
C4 C3 1.338(9)
C4 C5 1.363(10)
C4 H4A 0.9500
C1 C2 1.377(9)
C20 C21 1.385(9)
C20 C25 1.396(11)
C20 C19 1.520(9)
C1C C2C 1.349(8)
C20C C21C 1.378(10)
C20C C25C 1.390(10)
C5 C19 1.548(9)
C7 C12 1.408(10)
C31 C30 1.410(9)
C31 H31C 0.9500
C20A C25A 1.379(10)
C20A C21A 1.427(10)
C20A C19A 1.539(9)
C7B C12B 1.394(10)
C7B C8B 1.397(10)
C7B C6B 1.559(10)
C6A C13A 1.529(9)
C6A C1A 1.531(10)
C5C C4C 1.382(9)
C19B C20B 1.573(10)
C21 C22 1.412(10)
C21 H21A 0.9500
C2B C3B 1.331(10)
C2B C1B 1.410(8)
C2B H2BA 0.9500
C21B C20B 1.386(9)
C21B C22B 1.434(10)
C21B H21B 0.9500
C2 C3 1.429(10)
C2 H2A 0.9500
C4B C3B 1.412(10)
C4B H4BA 0.9500
C14C C15C 1.418(10)
C14C H14A 0.9500
C1B C6B 1.524(9)
C18C C17C 1.366(10)
C18C H18B 0.9500
C19A C5A 1.503(10)
C2C C3C 1.443(9)
C2C H2CA 0.9500
C18A C13A 1.399(9)
C18A C17A 1.433(9)
C18A H18C 0.9500
C21C C22C 1.449(10)
C21C H21C 0.9500
C5A C4A 1.390(10)
C29B C28B 1.403(10)
C29B H29A 0.9500
C14B C15B 1.415(10)
C14B H14B 0.9500
C10 C11 1.365(11)
C10 C9 1.399(11)
C10 H10A 0.9500
C1A C2A 1.362(10)
C18B C17B 1.374(11)
C18B H18D 0.9500
C4A H4AA 0.9500
C3C C4C 1.367(10)
C3C H3CA 0.9500
C2A H2AA 0.9500
C12A C11A 1.413(9)
C12A H12A 0.9500
C34C C35C 1.501(10)
C34C C33C 1.545(11)
C34C H34A 0.9900
C34C H34B 0.9900
C12 C11 1.411(9)
C12 H12B 0.9500
C28 C27 1.335(9)
C28 C29 1.422(11)
C28 H28A 0.9500
C4C H4CA 0.9500
C8A C9A 1.387(9)
C8A H8AA 0.9500
C8B C9B 1.344(10)
C8B H8BA 0.9500
C11B C12B 1.369(11)
C11B C10B 1.421(11)
C11B H11A 0.9500
C3B H3BA 0.9500
C9A C10A 1.372(11)
C9A H9AA 0.9500
C20B C25B 1.379(10)
C15C C16C 1.363(10)
C15C H15A 0.9500
C9 H9A 0.9500
C13A C14A 1.404(10)
C14 C15 1.363(9)
C14 H14C 0.9500
C23B C22B 1.340(11)
C23B C24B 1.371(10)
C23B H23A 0.9500
C11 H11B 0.9500
C35B C34B 1.478(10)
C35B H35A 0.9900
C35B H35B 0.9900
C27A C28A 1.389(9)
C27A H27A 0.9500
C16 C17 1.366(10)
C16 C15 1.410(9)
C16 H16A 0.9500
C30C C29C 1.394(11)
C30C H30B 0.9500
C35C H35C 0.9900
C35C H35D 0.9900
C29 C30 1.383(10)
C29 H29B 0.9500
C16B C15B 1.352(10)
C16B C17B 1.432(11)
C16B H16B 0.9500
C12C C11C 1.359(11)
C12C H12C 0.9500
C28B C27B 1.335(10)
C28B H28B 0.9500
C17 H17A 0.9500
C35A C34A 1.519(10)
C35A H35E 0.9900
C35A H35F 0.9900
C24A C23A 1.345(11)
C24A C25A 1.374(11)
C24A H24A 0.9500
C15B H15B 0.9500
C27 H27B 0.9500
C27B H27C 0.9500
C9B C10B 1.382(11)
C9B H9BA 0.9500
C30 H30C 0.9500
C25 C24 1.382(11)
C25 H25A 0.9500
C23C C24C 1.299(11)
C23C C22C 1.393(11)
C23C H23B 0.9500
C35 C34 1.525(9)
C35 H35G 0.9900
C35 H35H 0.9900
C25C C24C 1.466(12)
C25C H25B 0.9500
C25B C24B 1.431(11)
C25B H25C 0.9500
C10A C11A 1.385(10)
C10A H10B 0.9500
C34A C33A 1.534(11)
C34A H34C 0.9900
C34A H34D 0.9900
C8C C9C 1.442(12)
C8C H8CA 0.9500
C15 H15C 0.9500
C16C C17C 1.387(10)
C16C H16C 0.9500
C32B C33B 1.523(10)
C32B H32A 0.9900
C32B H32B 0.9900
C28A C29A 1.340(10)
C28A H28C 0.9500
C28C C27C 1.379(11)
C28C C29C 1.402(10)
C28C H28D 0.9500
C31A C30A 1.406(10)
C31A H31D 0.9500
C11C C10C 1.336(11)
C11C H11C 0.9500
C22B H22A 0.9500
C12B H12D 0.9500
C27C H27D 0.9500
C33C C32C 1.488(10)
C33C H33A 0.9900
C33C H33B 0.9900
C34 C33 1.491(10)
C34 H34E 0.9900
C34 H34F 0.9900
C17A C16A 1.378(11)
C17A H17B 0.9500
C11A H11D 0.9500
C32A C33A 1.499(10)
C32A H32C 0.9900
C32A H32D 0.9900
C32 C33 1.517(10)
C32 H32E 0.9900
C32 H32F 0.9900
C17B H17C 0.9500
C32C H32G 0.9900
C32C H32H 0.9900
C29C H29C 0.9500
C34B C33B 1.511(10)
C34B H34G 0.9900
C34B H34H 0.9900
C15A C14A 1.365(10)
C15A C16A 1.439(11)
C15A H15D 0.9500
C3 H3A 0.9500
C33 H33C 0.9900
C33 H33D 0.9900
C24C H24B 0.9500
C21A C22A 1.350(11)
C21A H21D 0.9500
C10B H10C 0.9500
C22C H22B 0.9500
C14A H14D 0.9500
C9C C10C 1.414(12)
C9C H9CA 0.9500
C33A H33E 0.9900
C33A H33F 0.9900
C22 C23 1.379(13)
C22 H22C 0.9500
C25A H25D 0.9500
C23A C22A 1.322(12)
C23A H23C 0.9500
C29A C30A 1.387(12)
C29A H29D 0.9500
C33B H33G 0.9900
C33B H33H 0.9900
C17C H17D 0.9500
C24B H24C 0.9500
C10C H10D 0.9500
C16A H16D 0.9500
C23 C24 1.448(13)
C23 H23D 0.9500
C30A H30D 0.9500
C24 H24D 0.9500
C22A H22D 0.9500

loop_
_geom_torsion_atom_site_label_1
_geom_torsion_atom_site_label_2
_geom_torsion_atom_site_label_3
_geom_torsion_atom_site_label_4
_geom_torsion
O1C V4 O2C C19C 6.4(8)
N1C V4 O2C C19C -2.8(5)
O3C V4 O2C C19C 93.1(5)
Cl1C V4 O2C C19C 178.2(4)
Cl2C V4 O2C C19C -91.3(5)
O2 V1 O3 C32 -162.4(5)
O1 V1 O3 C32 45.1(5)
N1 V1 O3 C32 121.6(5)
Cl2 V1 O3 C32 -60.8(5)
Cl1 V1 O3 C32 -8(2)
O2 V1 O3 C35 -15.2(5)
O1 V1 O3 C35 -167.6(5)
N1 V1 O3 C35 -91.2(5)
Cl2 V1 O3 C35 86.4(5)
Cl1 V1 O3 C35 139.3(16)
O2A V2 O1A C6A 10.3(7)
N1A V2 O1A C6A -0.8(5)
O3A V2 O1A C6A 94.7(5)
Cl1A V2 O1A C6A 179.5(5)
Cl2A V2 O1A C6A -90.3(5)
O1 V1 O2 C19 -12.3(8)
N1 V1 O2 C19 -3.1(5)
O3 V1 O2 C19 -94.4(5)
Cl2 V1 O2 C19 178.9(5)
Cl1 V1 O2 C19 87.6(5)
O2B V3 O3B C32B 46.8(5)
O1B V3 O3B C32B -160.9(5)
N1B V3 O3B C32B 123.7(5)
Cl1B V3 O3B C32B -57.3(4)
Cl2B V3 O3B C32B 5(3)
O2B V3 O3B C35B -168.2(5)
O1B V3 O3B C35B -15.9(5)
N1B V3 O3B C35B -91.3(5)
Cl1B V3 O3B C35B 87.7(4)
Cl2B V3 O3B C35B 150(2)
O2C V4 O1C C6C -11.0(8)
N1C V4 O1C C6C -1.8(5)
O3C V4 O1C C6C -96.6(5)
Cl1C V4 O1C C6C 177.2(5)
Cl2C V4 O1C C6C 86.2(5)
O2C V4 O3C C35C -107.2(6)
O1C V4 O3C C35C 45.2(6)
N1C V4 O3C C35C -31.2(6)
Cl1C V4 O3C C35C 148.5(6)
Cl2C V4 O3C C35C -169.7(14)
O2C V4 O3C C32C 56.8(5)
O1C V4 O3C C32C -150.9(5)
N1C V4 O3C C32C 132.8(5)
Cl1C V4 O3C C32C -47.5(4)
Cl2C V4 O3C C32C -5.7(19)
O1B V3 O2B C19B 8.9(8)
N1B V3 O2B C19B -1.1(5)
O3B V3 O2B C19B 90.4(5)
Cl1B V3 O2B C19B 175.8(5)
Cl2B V3 O2B C19B -92.0(5)
O1A V2 O2A C19A -16.2(7)
N1A V2 O2A C19A -5.2(5)
O3A V2 O2A C19A -100.3(5)
Cl1A V2 O2A C19A 174.5(5)
Cl2A V2 O2A C19A 83.8(5)
O2 V1 O1 C6 6.2(8)
N1 V1 O1 C6 -2.9(5)
O3 V1 O1 C6 89.7(5)
Cl2 V1 O1 C6 174.9(5)
Cl1 V1 O1 C6 -94.0(5)
O2B V3 O1B C6B -16.4(8)
N1B V3 O1B C6B -6.3(5)
O3B V3 O1B C6B -96.4(5)
Cl1B V3 O1B C6B 176.7(5)
Cl2B V3 O1B C6B 84.5(5)
O1A V2 O3A C35A -103.1(6)
O2A V2 O3A C35A 48.2(6)
N1A V2 O3A C35A -27.5(6)
Cl1A V2 O3A C35A 152.8(6)
Cl2A V2 O3A C35A 175.1(16)
O1A V2 O3A C32A 55.4(5)
O2A V2 O3A C32A -153.2(5)
N1A V2 O3A C32A 131.0(5)
Cl1A V2 O3A C32A -48.6(5)
Cl2A V2 O3A C32A -26(2)
O2 V1 N1 C1 -179.4(5)
O1 V1 N1 C1 -3.8(5)
O3 V1 N1 C1 -88.7(5)
Cl2 V1 N1 C1 -140(3)
Cl1 V1 N1 C1 87.7(5)
O2 V1 N1 C5 8.0(5)
O1 V1 N1 C5 -176.4(5)
O3 V1 N1 C5 98.7(5)
Cl2 V1 N1 C5 47(3)
Cl1 V1 N1 C5 -84.9(5)
O1A V2 N1A C1A -7.4(5)
O2A V2 N1A C1A 178.0(5)
O3A V2 N1A C1A -93.9(5)
Cl1A V2 N1A C1A 34(22)
Cl2A V2 N1A C1A 84.2(5)
O1A V2 N1A C5A -176.5(5)
O2A V2 N1A C5A 9.0(5)
O3A V2 N1A C5A 97.1(5)
Cl1A V2 N1A C5A -135(22)
Cl2A V2 N1A C5A -84.9(5)
O2B V3 N1B C5B -4.7(5)
O1B V3 N1B C5B -179.9(5)
O3B V3 N1B C5B -89.1(5)
Cl1B V3 N1B C5B -109(3)
Cl2B V3 N1B C5B 87.8(5)
O2B V3 N1B C1B -176.4(5)
O1B V3 N1B C1B 8.5(5)
O3B V3 N1B C1B 99.3(5)
Cl1B V3 N1B C1B 79(4)
Cl2B V3 N1B C1B -83.9(5)
O2C V4 N1C C5C -6.5(5)
O1C V4 N1C C5C 177.9(6)
O3C V4 N1C C5C -92.1(5)
Cl1C V4 N1C C5C 105(10)
Cl2C V4 N1C C5C 84.6(5)
O2C V4 N1C C1C -177.1(6)
O1C V4 N1C C1C 7.3(5)
O3C V4 N1C C1C 97.3(5)
Cl1C V4 N1C C1C -65(10)
Cl2C V4 N1C C1C -86.0(5)
C1B N1B C5B C4B 0.3(10)
V3 N1B C5B C4B -171.2(5)
C1B N1B C5B C19B -179.8(6)
V3 N1B C5B C19B 8.7(7)
C29B C30B C31B C26B 0.5(12)
V1 O1 C6 C1 7.6(7)
V1 O1 C6 C13 -111.0(5)
V1 O1 C6 C7 125.5(5)
C30C C31C C26C C27C -7.5(11)
C30C C31C C26C C19C 176.3(7)
C17 C18 C13 C14 -1.3(11)
C17 C18 C13 C6 -179.8(6)
O1 C6 C13 C18 108.1(7)
C1 C6 C13 C18 -5.5(9)
C7 C6 C13 C18 -131.6(7)
O1 C6 C13 C14 -70.5(7)
C1 C6 C13 C14 176.0(6)
C7 C6 C13 C14 49.8(8)
V4 O1C C6C C13C 116.9(5)
V4 O1C C6C C1C -3.0(8)
V4 O1C C6C C7C -122.9(5)
C18C C13C C6C O1C -123.2(7)
C14C C13C C6C O1C 56.1(8)
C18C C13C C6C C1C -7.8(10)
C14C C13C C6C C1C 171.4(6)
C18C C13C C6C C7C 116.3(7)
C14C C13C C6C C7C -64.5(7)
C8C C7C C6C O1C 25.8(8)
C12C C7C C6C O1C -156.8(6)
C8C C7C C6C C13C 144.8(6)
C12C C7C C6C C13C -37.8(8)
C8C C7C C6C C1C -90.4(7)
C12C C7C C6C C1C 87.0(8)
C30B C31B C26B C27B 0.0(11)
C30B C31B C26B C19B -176.9(7)
V4 O2C C19C C26C -114.2(6)
V4 O2C C19C C5C 9.5(7)
V4 O2C C19C C20C 126.5(5)
C31C C26C C19C O2C 117.3(7)
C27C C26C C19C O2C -58.9(8)
C31C C26C C19C C5C -0.6(9)
C27C C26C C19C C5C -176.8(6)
C31C C26C C19C C20C -124.4(7)
C27C C26C C19C C20C 59.4(8)
C5 N1 C1 C2 2.7(10)
V1 N1 C1 C2 -169.6(5)
C5 N1 C1 C6 -179.0(6)
V1 N1 C1 C6 8.7(7)
O1 C6 C1 N1 -9.5(7)
C13 C6 C1 N1 106.2(7)
C7 C6 C1 N1 -125.9(6)
O1 C6 C1 C2 168.7(6)
C13 C6 C1 C2 -75.6(8)
C7 C6 C1 C2 52.3(9)
C5C N1C C1C C2C -6.4(11)
V4 N1C C1C C2C 164.1(5)
C5C N1C C1C C6C 178.8(6)
V4 N1C C1C C6C -10.7(8)
O1C C6C C1C N1C 8.3(8)
C13C C6C C1C N1C -108.7(7)
C7C C6C C1C N1C 127.8(7)
O1C C6C C1C C2C -166.0(7)
C13C C6C C1C C2C 77.0(9)
C7C C6C C1C C2C -46.5(10)
O2C C19C C20C C21C -17.9(9)
C26C C19C C20C C21C -137.8(7)
C5C C19C C20C C21C 95.7(8)
O2C C19C C20C C25C 165.1(6)
C26C C19C C20C C25C 45.3(9)
C5C C19C C20C C25C -81.3(8)
C1 N1 C5 C4 -1.7(10)
V1 N1 C5 C4 170.5(5)
C1 N1 C5 C19 177.2(6)
V1 N1 C5 C19 -10.6(7)
C3 C4 C5 N1 1.3(11)
C3 C4 C5 C19 -177.4(7)
C9 C8 C7 C12 1.6(11)
C9 C8 C7 C6 -179.3(7)
O1 C6 C7 C8 -14.6(9)
C1 C6 C7 C8 99.0(8)
C13 C6 C7 C8 -134.2(7)
O1 C6 C7 C12 164.5(6)
C1 C6 C7 C12 -81.8(8)
C13 C6 C7 C12 44.9(9)
C27 C26 C31 C30 2.8(11)
C19 C26 C31 C30 -177.7(7)
V2 O1A C6A C13A -112.7(5)
V2 O1A C6A C1A 7.2(7)
V2 O1A C6A C7A 125.9(5)
C12A C7A C6A O1A 160.2(7)
C8A C7A C6A O1A -22.7(9)
C12A C7A C6A C13A 40.1(9)
C8A C7A C6A C13A -142.8(7)
C12A C7A C6A C1A -83.0(8)
C8A C7A C6A C1A 94.1(8)
C1C N1C C5C C4C 4.2(11)
V4 N1C C5C C4C -166.2(5)
C1C N1C C5C C19C -176.7(6)
V4 N1C C5C C19C 12.9(8)
O2C C19C C5C N1C -12.9(7)
C26C C19C C5C N1C 108.0(7)
C20C C19C C5C N1C -128.4(6)
O2C C19C C5C C4C 166.1(7)
C26C C19C C5C C4C -72.9(9)
C20C C19C C5C C4C 50.6(10)
V3 O2B C19B C26B 125.9(5)
V3 O2B C19B C5B 5.6(8)
V3 O2B C19B C20B -112.4(6)
C31B C26B C19B O2B -23.9(10)
C27B C26B C19B O2B 159.3(6)
C31B C26B C19B C5B 92.7(8)
C27B C26B C19B C5B -84.0(9)
C31B C26B C19B C20B -142.3(7)
C27B C26B C19B C20B 40.9(9)
N1B C5B C19B O2B -8.4(8)
C4B C5B C19B O2B 171.4(7)
N1B C5B C19B C26B -128.0(6)
C4B C5B C19B C26B 51.9(10)
N1B C5B C19B C20B 106.5(7)
C4B C5B C19B C20B -73.7(9)
C25 C20 C21 C22 -0.2(10)
C19 C20 C21 C22 -179.4(7)
N1 C1 C2 C3 -3.1(10)
C6 C1 C2 C3 178.9(6)
N1B C5B C4B C3B 0.9(11)
C19B C5B C4B C3B -178.9(7)
C18C C13C C14C C15C -0.6(11)
C6C C13C C14C C15C -179.9(7)
C5B N1B C1B C2B -0.7(10)
V3 N1B C1B C2B 170.6(5)
C5B N1B C1B C6B 179.7(6)
V3 N1B C1B C6B -8.9(8)
C3B C2B C1B N1B -0.2(11)
C3B C2B C1B C6B 179.2(7)
C14C C13C C18C C17C 0.9(11)
C6C C13C C18C C17C -179.8(7)
V2 O2A C19A C5A 1.0(7)
V2 O2A C19A C20A -119.5(5)
V2 O2A C19A C26A 120.9(5)
C25A C20A C19A O2A -162.9(6)
C21A C20A C19A O2A 25.2(9)
C25A C20A C19A C5A 79.3(8)
C21A C20A C19A C5A -92.6(8)
C25A C20A C19A C26A -45.1(9)
C21A C20A C19A C26A 143.0(7)
C31A C26A C19A O2A -124.1(7)
C27A C26A C19A O2A 56.9(8)
C31A C26A C19A C5A -8.2(10)
C27A C26A C19A C5A 172.8(7)
C31A C26A C19A C20A 115.3(8)
C27A C26A C19A C20A -63.8(8)
N1C C1C C2C C3C 7.1(11)
C6C C1C C2C C3C -179.0(7)
C25C C20C C21C C22C 0.9(12)
C19C C20C C21C C22C -176.0(7)
C1A N1A C5A C4A -4.8(9)
V2 N1A C5A C4A 164.1(5)
C1A N1A C5A C19A -179.8(6)
V2 N1A C5A C19A -10.9(7)
O2A C19A C5A N1A 6.4(7)
C20A C19A C5A N1A 127.3(6)
C26A C19A C5A N1A -109.9(6)
O2A C19A C5A C4A -168.0(6)
C20A C19A C5A C4A -47.1(9)
C26A C19A C5A C4A 75.8(9)
C31B C30B C29B C28B -0.2(12)
C18B C13B C14B C15B -0.8(11)
C6B C13B C14B C15B -178.7(6)
C5A N1A C1A C2A 3.8(10)
V2 N1A C1A C2A -165.0(5)
C5A N1A C1A C6A -178.7(5)
V2 N1A C1A C6A 12.5(7)
O1A C6A C1A N1A -11.4(7)
C13A C6A C1A N1A 106.2(6)
C7A C6A C1A N1A -131.4(6)
O1A C6A C1A C2A 165.8(7)
C13A C6A C1A C2A -76.6(9)
C7A C6A C1A C2A 45.8(9)
C14B C13B C18B C17B 3.0(12)
C6B C13B C18B C17B -179.0(8)
V1 O2 C19 C26 120.9(5)
V1 O2 C19 C20 -119.6(5)
V1 O2 C19 C5 -1.2(7)
C31 C26 C19 O2 -119.2(7)
C27 C26 C19 O2 60.3(8)
C31 C26 C19 C20 122.0(8)
C27 C26 C19 C20 -58.5(9)
C31 C26 C19 C5 -4.1(10)
C27 C26 C19 C5 175.4(6)
C21 C20 C19 O2 14.7(9)
C25 C20 C19 O2 -164.4(6)
C21 C20 C19 C26 132.3(7)
C25 C20 C19 C26 -46.8(9)
C21 C20 C19 C5 -99.3(8)
C25 C20 C19 C5 81.6(8)
N1 C5 C19 O2 7.4(7)
C4 C5 C19 O2 -173.9(7)
N1 C5 C19 C26 -109.6(7)
C4 C5 C19 C26 69.2(10)
N1 C5 C19 C20 124.6(6)
C4 C5 C19 C20 -56.7(10)
N1A C5A C4A C3A 3.8(10)
C19A C5A C4A C3A 177.8(6)
C2A C3A C4A C5A -2.0(10)
C1C C2C C3C C4C -5.9(11)
N1A C1A C2A C3A -1.9(10)
C6A C1A C2A C3A -178.8(6)
C4A C3A C2A C1A 1.0(10)
V3 O1B C6B C1B 3.4(8)
V3 O1B C6B C13B -117.3(6)
V3 O1B C6B C7B 123.3(5)
N1B C1B C6B O1B 3.9(8)
C2B C1B C6B O1B -175.6(7)
N1B C1B C6B C13B 125.1(6)
C2B C1B C6B C13B -54.3(9)
N1B C1B C6B C7B -111.4(7)
C2B C1B C6B C7B 69.2(9)
C18B C13B C6B O1B 11.6(9)
C14B C13B C6B O1B -170.4(6)
C18B C13B C6B C1B -104.9(7)
C14B C13B C6B C1B 73.1(8)
C18B C13B C6B C7B 129.4(7)
C14B C13B C6B C7B -52.7(8)
C12B C7B C6B O1B 62.0(8)
C8B C7B C6B O1B -117.5(7)
C12B C7B C6B C1B 176.0(6)
C8B C7B C6B C1B -3.5(10)
C12B C7B C6B C13B -59.3(8)
C8B C7B C6B C13B 121.2(8)
C8A C7A C12A C11A 1.2(11)
C6A C7A C12A C11A 178.3(7)
C8 C7 C12 C11 -2.4(11)
C6 C7 C12 C11 178.5(6)
C2C C3C C4C C5C 3.8(11)
N1C C5C C4C C3C -3.0(11)
C19C C5C C4C C3C 178.1(7)
C12A C7A C8A C9A 0.0(11)
C6A C7A C8A C9A -177.1(7)
C12B C7B C8B C9B 1.0(12)
C6B C7B C8B C9B -179.6(7)
C1B C2B C3B C4B 1.5(11)
C5B C4B C3B C2B -2.0(11)
C7A C8A C9A C10A -1.8(12)
C22B C21B C20B C25B 2.7(10)
C22B C21B C20B C19B -179.7(6)
O2B C19B C20B C25B -70.0(8)
C26B C19B C20B C25B 50.6(9)
C5B C19B C20B C25B 175.7(6)
O2B C19B C20B C21B 112.3(7)
C26B C19B C20B C21B -127.2(7)
C5B C19B C20B C21B -2.0(9)
C13C C14C C15C C16C -0.6(12)
C7 C8 C9 C10 0.5(12)
C11 C10 C9 C8 -1.9(12)
C17A C18A C13A C14A 2.1(10)
C17A C18A C13A C6A 174.9(6)
O1A C6A C13A C18A 124.2(7)
C1A C6A C13A C18A 7.8(9)
C7A C6A C13A C18A -114.0(7)
O1A C6A C13A C14A -62.9(8)
C1A C6A C13A C14A -179.2(6)
C7A C6A C13A C14A 59.0(8)
C18 C13 C14 C15 0.7(11)
C6 C13 C14 C15 179.3(7)
C9 C10 C11 C12 1.0(12)
C7 C12 C11 C10 1.1(11)
C32B O3B C35B C34B -0.8(7)
V3 O3B C35B C34B -149.0(4)
C31A C26A C27A C28A 1.7(11)
C19A C26A C27A C28A -179.2(7)
C26C C31C C30C C29C 3.6(11)
C32C O3C C35C C34C 10.8(8)
V4 O3C C35C C34C 175.9(5)
C33C C34C C35C O3C -32.4(8)
C27 C28 C29 C30 0.0(12)
C8C C7C C12C C11C -1.1(12)
C6C C7C C12C C11C -178.5(7)
C30B C29B C28B C27B -0.8(12)
C13 C18 C17 C16 0.0(11)
C15 C16 C17 C18 1.8(11)
C32A O3A C35A C34A 12.3(8)
V2 O3A C35A C34A 172.4(5)
C17B C16B C15B C14B 0.3(12)
C13B C14B C15B C16B -0.9(11)
C29 C28 C27 C26 -0.6(12)
C31 C26 C27 C28 -0.8(11)
C19 C26 C27 C28 179.6(7)
C29B C28B C27B C26B 1.4(13)
C31B C26B C27B C28B -1.0(12)
C19B C26B C27B C28B 176.0(8)
C7B C8B C9B C10B -0.8(13)
C28 C29 C30 C31 2.0(12)
C26 C31 C30 C29 -3.5(12)
C21 C20 C25 C24 -0.7(12)
C19 C20 C25 C24 178.4(7)
C32 O3 C35 C34 -4.2(8)
V1 O3 C35 C34 -154.1(5)
C21C C20C C25C C24C -2.7(11)
C19C C20C C25C C24C 174.3(7)
C21B C20B C25B C24B -3.9(11)
C19B C20B C25B C24B 178.4(7)
C8A C9A C10A C11A 2.4(13)
O3A C35A C34A C33A -31.0(8)
C12C C7C C8C C9C 1.8(11)
C6C C7C C8C C9C 179.2(7)
C13 C14 C15 C16 1.1(11)
C17 C16 C15 C14 -2.4(12)
C14C C15C C16C C17C 1.6(12)
C35B O3B C32B C33B -24.6(7)
V3 O3B C32B C33B 124.8(5)
C26A C27A C28A C29A -1.7(12)
C27A C26A C31A C30A -1.7(12)
C19A C26A C31A C30A 179.3(7)
C7C C12C C11C C10C 1.2(13)
C24B C23B C22B C21B 0.2(13)
C20B C21B C22B C23B -0.8(11)
C10B C11B C12B C7B -1.5(12)
C8B C7B C12B C11B 0.2(11)
C6B C7B C12B C11B -179.3(7)
C29C C28C C27C C26C 0.2(13)
C31C C26C C27C C28C 5.5(12)
C19C C26C C27C C28C -178.1(7)
C35C C34C C33C C32C 41.9(7)
O3 C35 C34 C33 27.8(9)
C13A C18A C17A C16A -2.3(11)
C9A C10A C11A C12A -1.1(12)
C7A C12A C11A C10A -0.7(12)
C35A O3A C32A C33A 11.9(8)
V2 O3A C32A C33A -150.7(5)
C35 O3 C32 C33 -20.8(8)
V1 O3 C32 C33 130.7(5)
C13B C18B C17B C16B -3.5(14)
C15B C16B C17B C18B 1.8(14)
C35C O3C C32C C33C 16.6(7)
V4 O3C C32C C33C -150.5(4)
C34C C33C C32C O3C -36.2(7)
C31C C30C C29C C28C 2.3(12)
C27C C28C C29C C30C -4.2(12)
O3B C35B C34B C33B 26.3(7)
C5 C4 C3 C2 -1.8(11)
C1 C2 C3 C4 2.7(10)
C35 C34 C33 C32 -39.5(9)
O3 C32 C33 C34 37.7(8)
C22C C23C C24C C25C -3.5(15)
C20C C25C C24C C23C 4.0(13)
C25A C20A C21A C22A 5.0(12)
C19A C20A C21A C22A 177.3(8)
C8B C9B C10B C11B -0.6(13)
C12B C11B C10B C9B 1.7(12)
C24C C23C C22C C21C 1.5(14)
C20C C21C C22C C23C -0.1(13)
C16A C15A C14A C13A 9.4(13)
C18A C13A C14A C15A -5.7(11)
C6A C13A C14A C15A -179.1(7)
C7C C8C C9C C10C -2.7(12)
O3A C32A C33A C34A -30.8(8)
C35A C34A C33A C32A 38.1(9)
C20 C21 C22 C23 1.1(12)
C23A C24A C25A C20A 3.2(13)
C21A C20A C25A C24A -5.4(12)
C19A C20A C25A C24A -177.7(7)
C25A C24A C23A C22A -0.3(14)
C27A C28A C29A C30A 1.7(13)
C35B C34B C33B C32B -40.5(8)
O3B C32B C33B C34B 39.0(8)
C13C C18C C17C C16C 0.0(12)
C15C C16C C17C C18C -1.3(12)
C22B C23B C24B C25B -1.4(13)
C20B C25B C24B C23B 3.2(13)
C12C C11C C10C C9C -2.1(13)
C8C C9C C10C C11C 2.9(13)
C18A C17A C16A C15A 5.9(12)
C14A C15A C16A C17A -9.5(13)
C21 C22 C23 C24 -1.0(13)
C28A C29A C30A C31A -1.7(15)
C26A C31A C30A C29A 1.6(13)
C20 C25 C24 C23 0.8(13)
C22 C23 C24 C25 0.1(13)
C24A C23A C22A C21A -0.2(16)
C20A C21A C22A C23A -2.3(15)
